data_4345846
loop_
_publ_author_name
'Jimenez, Jorge'
'Chakraborty, Indranil'
'Del Cid, Anthony M.'
'Mascharak, Pradip K.'

_publ_section_title
;
 Five- and Six-Coordinated Silver(I) Complexes Derived from
 2,6-(Pyridyl)iminodiadamantanes: Sustained Release of Bioactive Silver
 toward Bacterial Eradication.
;
_journal_issue 9
_journal_name_full 'Inorganic chemistry'
_journal_page_first 4784
_journal_page_last 4787
_journal_paper_doi 10.1021/acs.inorgchem.7b00621
_journal_volume 56
_journal_year 2017
_chemical_formula_moiety 'C54 H71 Ag N6, C F3 O3 S, 1.5(O)'
_chemical_formula_sum 'C55 H71 Ag F3 N6 O4.5 S'
_chemical_formula_weight 1084.60
_space_group_crystal_system triclinic
_space_group_IT_number 2
_space_group_name_Hall '-P 1'
_space_group_name_H-M_alt 'P -1'
_symmetry_space_group_name_Hall '-P 1'
_symmetry_space_group_name_H-M 'P -1'
_atom_sites_solution_hydrogens geom
_atom_sites_solution_primary direct
_atom_sites_solution_secondary difmap
_audit_creation_date 2017-01-28
_audit_creation_method
;
Olex2 1.2
(compiled 2016.02.19 svn.r3266 for OlexSys, GUI svn.r5155)
;
_cell_angle_alpha 66.2020(10)
_cell_angle_beta 72.9930(10)
_cell_angle_gamma 69.8760(10)
_cell_formula_units_Z 4
_cell_length_a 15.8278(8)
_cell_length_b 19.4185(10)
_cell_length_c 20.9508(11)
_cell_measurement_reflns_used 4161
_cell_measurement_temperature 273(2)
_cell_measurement_theta_max 17.59
_cell_measurement_theta_min 2.45
_cell_volume 5442.9(5)
_computing_cell_refinement 'Bruker SAINT'
_computing_data_collection 'Bruker APEX2'
_computing_data_reduction 'Bruker SAINT'
_computing_molecular_graphics 'Olex2 (Dolomanov et al., 2009)'
_computing_publication_material 'Olex2 (Dolomanov et al., 2009)'
_computing_structure_refinement 'XL (Sheldrick, 2008)'
_computing_structure_solution 'XT (Sheldrick, 2015)'
_diffrn_ambient_temperature 273.15
_diffrn_measured_fraction_theta_full 0.984
_diffrn_measured_fraction_theta_max 0.984
_diffrn_measurement_device_type 'Bruker APEX-II CCD'
_diffrn_measurement_method '\w scans'
_diffrn_radiation_type MoK\a
_diffrn_radiation_wavelength 0.71073
_diffrn_reflns_av_R_equivalents 0.0826
_diffrn_reflns_av_unetI/netI 0.1236
_diffrn_reflns_Laue_measured_fraction_full 0.984
_diffrn_reflns_Laue_measured_fraction_max 0.984
_diffrn_reflns_limit_h_max 18
_diffrn_reflns_limit_h_min -18
_diffrn_reflns_limit_k_max 23
_diffrn_reflns_limit_k_min -23
_diffrn_reflns_limit_l_max 24
_diffrn_reflns_limit_l_min -24
_diffrn_reflns_number 47352
_diffrn_reflns_point_group_measured_fraction_full 0.984
_diffrn_reflns_point_group_measured_fraction_max 0.984
_diffrn_reflns_theta_full 25.043
_diffrn_reflns_theta_max 25.043
_diffrn_reflns_theta_min 2.448
_diffrn_standards_number 0
_exptl_absorpt_coefficient_mu 0.469
_exptl_absorpt_correction_T_max 0.7452
_exptl_absorpt_correction_T_min 0.6745
_exptl_absorpt_correction_type multi-scan
_exptl_absorpt_process_details
;
SADABS-2014/5 (Bruker,2014/5) was used for absorption correction.
wR2(int) was 0.0617 before and 0.0546 after correction.
The Ratio of minimum to maximum transmission is 0.9051.
The \l/2 correction factor is Not present.
;
_exptl_crystal_colour colorless
_exptl_crystal_density_diffrn 1.324
_exptl_crystal_description plate
_exptl_crystal_F_000 2274
_exptl_crystal_size_max 0.10
_exptl_crystal_size_mid 0.08
_exptl_crystal_size_min 0.04
_refine_diff_density_max 1.357
_refine_diff_density_min -0.728
_refine_diff_density_rms 0.100
_refine_ls_extinction_method none
_refine_ls_goodness_of_fit_ref 0.956
_refine_ls_hydrogen_treatment constr
_refine_ls_matrix_type full
_refine_ls_number_parameters 1270
_refine_ls_number_reflns 18955
_refine_ls_number_restraints 0
_refine_ls_restrained_S_all 0.956
_refine_ls_R_factor_all 0.1655
_refine_ls_R_factor_gt 0.0794
_refine_ls_shift/su_max 0.001
_refine_ls_shift/su_mean 0.000
_refine_ls_structure_factor_coef Fsqd
_refine_ls_weighting_details 'w=1/[\s^2^(Fo^2^)+(0.1407P)^2^] where P=(Fo^2^+2Fc^2^)/3'
_refine_ls_weighting_scheme calc
_refine_ls_wR_factor_gt 0.2042
_refine_ls_wR_factor_ref 0.2613
_reflns_Friedel_coverage 0.000
_reflns_number_gt 8821
_reflns_number_total 18955
_reflns_threshold_expression 'I > 2\s(I)'
_cod_data_source_file ic7b00621_si_002.cif
_cod_data_source_block xsc1739_0m
_cod_depositor_comments
;
The following automatic conversions were performed:

'_atom_sites_solution_secondary' value 'diffmap' was changed to
'difmap'.

Automatic conversion script
Id: cif_fix_values 4973 2017-02-22 13:04:09Z antanas 

2020-06-09
Z value and formula fixed to values more according to usual
chemical conventions.                 miguel
;
_cod_original_formula_sum 'C110 H141 Ag2 F6 N12 O9 S2'
_cod_original_formula_weight 2169.20
_cod_original_formula_moiety 'C54 H70 Ag N6, C54 H71 Ag N6, 2(C F3 O3 S), 3(O)'
_cod_original_formula_units_Z 2
_cod_database_code 4345846
_shelx_space_group_comment
;
The symmetry employed for this shelxl refinement is uniquely defined
by the following loop, which should always be used as a source of
symmetry information in preference to the above space-group names.
They are only intended as comments.
;
_olex2_refinement_description
;
1. Fixed Uiso
 At 1.2 times of:
  All C(H) groups, All C(H,H) groups, All N(H) groups
2.a Ternary CH refined with riding coordinates:
 C36(H36), C74(H74), C40(H40), C76(H76), C91(H91), C38(H38), C64(H64),
 C78(H78), C49(H49), C10(H10), C93(H93), C95(H95), C51(H51), C105(H105),
 C66(H66), C14(H14), C68(H68), C24(H24), C103(H103), C47(H47), C12(H12),
 C22(H22), C101(H101), C20(H20)
2.b Secondary CH2 refined with riding coordinates:
 C41(H41A,H41B), C43(H43A,H43B), C35(H35A,H35B), C80(H80A,H80B), C52(H52A,
 H52B), C63(H63A,H63B), C69(H69A,H69B), C90(H90A,H90B), C37(H37A,H37B),
 C73(H73A,H73B), C79(H79A,H79B), C42(H42A,H42B), C75(H75A,H75B), C97(H97A,H97B),
  C81(H81A,H81B), C96(H96A,H96B), C39(H39A,H39B), C71(H71A,H71B), C77(H77A,
 H77B), C46(H46A,H46B), C53(H53A,H53B), C104(H10A,H10B), C15(H15A,H15B),
 C92(H92A,H92B), C98(H98A,H98B), C65(H65A,H65B), C50(H50A,H50B), C17(H17A,H17B),
  C70(H70A,H70B), C13(H13A,H13B), C27(H27A,H27B), C108(H10C,H10D), C94(H94A,
 H94B), C107(H10E,H10F), C106(H10G,H10H), C16(H16A,H16B), C100(H10I,H10J),
 C19(H19A,H19B), C102(H10K,H10L), C67(H67A,H67B), C48(H48A,H48B), C9(H9A,H9B),
 C11(H11A,H11B), C23(H23A,H23B), C54(H54A,H54B), C26(H26A,H26B), C25(H25A,H25B),
  C21(H21A,H21B)
2.c Aromatic/amide H refined with riding coordinates:
 N6(H6), C59(H59), C87(H87), C44(H44), C61(H61), C88(H88), C33(H33), C7(H7),
 C6(H6A), C60(H60), C55(H55), C31(H31), C83(H83), C56(H56), C2(H2), C29(H29),
 C30(H30), C85(H85), C4(H4), C84(H84), C3(H3)
;
_shelx_shelxl_version_number 2014/7
_olex2_submission_special_instructions 'No special instructions were received'

loop_
_space_group_symop_operation_xyz
'x, y, z'
'-x, -y, -z'

loop_
_atom_site_label
_atom_site_type_symbol
_atom_site_fract_x
_atom_site_fract_y
_atom_site_fract_z
_atom_site_U_iso_or_equiv
_atom_site_adp_type
_atom_site_occupancy
_atom_site_site_symmetry_order
_atom_site_calc_flag
_atom_site_refinement_flags_posn
Ag2 Ag 0.03026(4) 0.52303(4) 0.73225(3) 0.0601(2) Uani 1 1 d .
Ag1 Ag 0.71076(4) 0.08523(3) 0.17720(3) 0.0609(2) Uani 1 1 d .
S2 S 0.3939(2) 0.58073(18) 0.15019(17) 0.1018(9) Uani 1 1 d .
S1 S 0.1365(3) 0.8159(2) 0.3933(2) 0.1193(11) Uani 1 1 d .
N10 N 0.1679(4) 0.5635(3) 0.6844(3) 0.0463(14) Uani 1 1 d .
N5 N 0.7161(4) 0.1633(3) 0.0559(3) 0.0466(14) Uani 1 1 d .
N7 N -0.0204(4) 0.4447(3) 0.6942(3) 0.0485(15) Uani 1 1 d .
N4 N 0.6166(4) 0.2135(3) 0.1708(3) 0.0487(15) Uani 1 1 d .
N8 N -0.1000(4) 0.4869(3) 0.8149(3) 0.0499(15) Uani 1 1 d .
N1 N 0.7468(4) -0.0407(3) 0.2591(3) 0.0531(16) Uani 1 1 d .
N11 N 0.0051(4) 0.6599(3) 0.6435(3) 0.0481(15) Uani 1 1 d .
N3 N 0.8473(4) 0.0628(4) 0.2308(3) 0.0577(17) Uani 1 1 d .
N12 N 0.1800(4) 0.4125(3) 0.7795(3) 0.0531(16) Uani 1 1 d .
N9 N 0.1555(4) 0.4143(4) 0.5522(3) 0.0543(16) Uani 1 1 d .
O00F O 0.4700(4) 0.7888(3) 0.1846(4) 0.106(3) Uani 1 1 d .
N2 N 0.5860(4) 0.0083(4) 0.2105(3) 0.0572(16) Uani 1 1 d .
C58 C 0.0213(5) 0.4169(4) 0.6402(4) 0.0478(18) Uani 1 1 d .
C57 C -0.0933(5) 0.4209(4) 0.7381(4) 0.0452(17) Uani 1 1 d .
N6 N 0.5512(4) 0.2101(4) 0.3480(3) 0.0594(17) Uani 1 1 d .
H6 H 0.5165 0.2566 0.3416 0.071 Uiso 1 1 calc R
O00K O 0.5064(5) 0.6887(5) 0.3288(4) 0.115(2) Uani 1 1 d .
C34 C 0.7696(5) 0.1389(4) -0.0073(3) 0.0442(17) Uani 1 1 d .
C28 C 0.6098(5) 0.2615(4) 0.1036(4) 0.0533(19) Uani 1 1 d .
C59 C -0.0074(5) 0.3636(4) 0.6297(4) 0.056(2) Uani 1 1 d .
H59 H 0.0227 0.3446 0.5925 0.067 Uiso 1 1 calc R
C87 C 0.0757(5) 0.6815(4) 0.6156(4) 0.0519(19) Uani 1 1 d .
H87 H 0.0718 0.7315 0.5828 0.062 Uiso 1 1 calc R
C44 C 0.5823(5) 0.1867(4) 0.2962(4) 0.0492(18) Uani 1 1 d .
H44 H 0.6157 0.1352 0.3027 0.059 Uiso 1 1 calc R
C45 C 0.5710(5) 0.1624(4) 0.4185(4) 0.0473(18) Uani 1 1 d .
C61 C 0.1008(5) 0.4470(4) 0.5943(4) 0.0498(18) Uani 1 1 d .
H61 H 0.1100 0.4905 0.5969 0.060 Uiso 1 1 calc R
C82 C 0.1672(5) 0.6311(4) 0.6318(4) 0.0496(18) Uani 1 1 d .
C88 C 0.2503(6) 0.4375(4) 0.7558(4) 0.059(2) Uani 1 1 d .
H88 H 0.3043 0.4063 0.7723 0.071 Uiso 1 1 calc R
C33 C 0.6661(5) 0.2311(4) 0.0459(4) 0.055(2) Uani 1 1 d .
H33 H 0.6642 0.2644 -0.0007 0.066 Uiso 1 1 calc R
C5 C 0.8263(5) -0.0670(4) 0.2839(4) 0.0539(19) Uani 1 1 d .
C7 C 0.8763(6) -0.0081(5) 0.2662(4) 0.065(2) Uani 1 1 d .
H7 H 0.9314 -0.0238 0.2819 0.078 Uiso 1 1 calc R
C8 C 0.5019(5) 0.0363(4) 0.1812(4) 0.0496(18) Uani 1 1 d .
C32 C 0.5662(5) 0.2410(4) 0.2237(4) 0.0525(19) Uani 1 1 d .
C41 C 0.7048(5) 0.1435(5) -0.0515(4) 0.057(2) Uani 1 1 d .
H41A H 0.6635 0.1109 -0.0222 0.068 Uiso 1 1 calc R
H41B H 0.6685 0.1967 -0.0688 0.068 Uiso 1 1 calc R
C6 C 0.6102(6) -0.0618(5) 0.2516(4) 0.056(2) Uani 1 1 d .
H6A H 0.5732 -0.0952 0.2645 0.068 Uiso 1 1 calc R
O6 O 0.3717(6) 0.5103(4) 0.2021(4) 0.118(3) Uani 1 1 d .
C72 C 0.2353(5) 0.4444(4) 0.5072(4) 0.0499(18) Uani 1 1 d .
C60 C -0.1343(5) 0.4498(4) 0.7977(4) 0.0547(19) Uani 1 1 d .
H60 H -0.1897 0.4396 0.8246 0.066 Uiso 1 1 calc R
C89 C -0.0828(5) 0.7112(4) 0.6251(4) 0.0494(18) Uani 1 1 d .
C1 C 0.6965(6) -0.0900(4) 0.2785(4) 0.053(2) Uani 1 1 d .
C18 C 0.8931(5) 0.1213(5) 0.2190(4) 0.057(2) Uani 1 1 d .
C86 C 0.2484(5) 0.5168(4) 0.7013(4) 0.058(2) Uani 1 1 d .
C36 C 0.8884(6) 0.1638(5) -0.1171(4) 0.065(2) Uani 1 1 d .
H36 H 0.9298 0.1969 -0.1469 0.079 Uiso 1 1 calc R
C55 C -0.0823(5) 0.3389(4) 0.6761(4) 0.058(2) Uani 1 1 d .
H55 H -0.1024 0.3021 0.6707 0.070 Uiso 1 1 calc R
C99 C 0.1842(5) 0.3343(4) 0.8313(4) 0.0464(17) Uani 1 1 d .
C43 C 0.8223(5) 0.1701(5) -0.1612(4) 0.059(2) Uani 1 1 d .
H43A H 0.8562 0.1544 -0.2020 0.071 Uiso 1 1 calc R
H43B H 0.7862 0.2235 -0.1781 0.071 Uiso 1 1 calc R
C31 C 0.5085(6) 0.3142(5) 0.2110(4) 0.073(3) Uani 1 1 d .
H31 H 0.4741 0.3316 0.2484 0.087 Uiso 1 1 calc R
C35 C 0.8340(6) 0.1920(5) -0.0548(4) 0.063(2) Uani 1 1 d .
H35A H 0.7985 0.2455 -0.0723 0.076 Uiso 1 1 calc R
H35B H 0.8755 0.1900 -0.0276 0.076 Uiso 1 1 calc R
C80 C 0.3199(5) 0.3775(5) 0.5231(4) 0.064(2) Uani 1 1 d .
H80A H 0.3264 0.3638 0.5717 0.077 Uiso 1 1 calc R
H80B H 0.3132 0.3323 0.5179 0.077 Uiso 1 1 calc R
C62 C -0.1463(5) 0.5098(4) 0.8785(4) 0.057(2) Uani 1 1 d .
C83 C 0.2433(5) 0.6566(4) 0.5961(5) 0.064(2) Uani 1 1 d .
H83 H 0.2393 0.7050 0.5605 0.077 Uiso 1 1 calc R
C56 C -0.1270(5) 0.3688(4) 0.7300(4) 0.056(2) Uani 1 1 d .
H56 H -0.1787 0.3542 0.7603 0.068 Uiso 1 1 calc R
C52 C 0.6300(6) 0.0804(5) 0.4277(4) 0.071(2) Uani 1 1 d .
H52A H 0.6880 0.0816 0.3955 0.085 Uiso 1 1 calc R
H52B H 0.5998 0.0516 0.4169 0.085 Uiso 1 1 calc R
C74 C 0.3127(6) 0.4875(6) 0.3788(5) 0.075(3) Uani 1 1 d .
H74 H 0.3062 0.4996 0.3301 0.091 Uiso 1 1 calc R
C63 C -0.2420(5) 0.5693(5) 0.8687(4) 0.067(2) Uani 1 1 d .
H63A H -0.2350 0.6146 0.8269 0.081 Uiso 1 1 calc R
H63B H -0.2818 0.5453 0.8619 0.081 Uiso 1 1 calc R
C69 C -0.0859(6) 0.5477(5) 0.8914(4) 0.067(2) Uani 1 1 d .
H69A H -0.0759 0.5927 0.8500 0.080 Uiso 1 1 calc R
H69B H -0.0269 0.5110 0.8987 0.080 Uiso 1 1 calc R
C2 C 0.7232(7) -0.1670(5) 0.3221(4) 0.069(2) Uani 1 1 d .
H2 H 0.6863 -0.2005 0.3353 0.082 Uiso 1 1 calc R
C29 C 0.5534(6) 0.3351(4) 0.0889(4) 0.066(2) Uani 1 1 d .
H29 H 0.5502 0.3671 0.0422 0.080 Uiso 1 1 calc R
C40 C 0.7594(6) 0.1165(5) -0.1137(4) 0.062(2) Uani 1 1 d .
H40 H 0.7173 0.1187 -0.1412 0.075 Uiso 1 1 calc R
C30 C 0.5022(7) 0.3611(5) 0.1430(5) 0.084(3) Uani 1 1 d .
H30 H 0.4629 0.4109 0.1335 0.101 Uiso 1 1 calc R
C90 C -0.0853(6) 0.7977(4) 0.5861(5) 0.070(2) Uani 1 1 d .
H90A H -0.0439 0.8040 0.5408 0.084 Uiso 1 1 calc R
H90B H -0.0656 0.8169 0.6140 0.084 Uiso 1 1 calc R
C76 C 0.4044(6) 0.3999(5) 0.4732(5) 0.072(2) Uani 1 1 d .
H76 H 0.4584 0.3564 0.4846 0.086 Uiso 1 1 calc R
C37 C 0.9439(6) 0.0813(5) -0.0894(5) 0.078(3) Uani 1 1 d .
H37A H 0.9853 0.0788 -0.0619 0.093 Uiso 1 1 calc R
H37B H 0.9804 0.0641 -0.1289 0.093 Uiso 1 1 calc R
C91 C -0.1844(7) 0.8448(5) 0.5740(5) 0.078(3) Uani 1 1 d .
H91 H -0.1860 0.9001 0.5494 0.094 Uiso 1 1 calc R
C73 C 0.2268(6) 0.4647(5) 0.4316(4) 0.064(2) Uani 1 1 d .
H73A H 0.1733 0.5078 0.4207 0.077 Uiso 1 1 calc R
H73B H 0.2183 0.4204 0.4261 0.077 Uiso 1 1 calc R
C38 C 0.8813(6) 0.0273(5) -0.0428(4) 0.071(2) Uani 1 1 d .
H38 H 0.9182 -0.0264 -0.0251 0.085 Uiso 1 1 calc R
C79 C 0.2442(6) 0.5159(5) 0.5149(5) 0.074(3) Uani 1 1 d .
H79A H 0.2498 0.5046 0.5632 0.089 Uiso 1 1 calc R
H79B H 0.1901 0.5584 0.5042 0.089 Uiso 1 1 calc R
C64 C -0.2843(7) 0.5940(6) 0.9333(5) 0.085(3) Uani 1 1 d .
H64 H -0.3437 0.6315 0.9264 0.102 Uiso 1 1 calc R
C42 C 0.8273(6) 0.0559(4) 0.0194(4) 0.068(2) Uani 1 1 d .
H42A H 0.7879 0.0222 0.0507 0.081 Uiso 1 1 calc R
H42B H 0.8693 0.0536 0.0463 0.081 Uiso 1 1 calc R
C75 C 0.3957(6) 0.4196(5) 0.3976(4) 0.071(2) Uani 1 1 d .
H75A H 0.3896 0.3746 0.3917 0.085 Uiso 1 1 calc R
H75B H 0.4504 0.4332 0.3658 0.085 Uiso 1 1 calc R
C78 C 0.3308(7) 0.5399(6) 0.4626(5) 0.082(3) Uani 1 1 d .
H78 H 0.3375 0.5858 0.4674 0.099 Uiso 1 1 calc R
C85 C 0.3315(6) 0.5366(5) 0.6671(5) 0.080(3) Uani 1 1 d .
H85 H 0.3869 0.5029 0.6793 0.096 Uiso 1 1 calc R
C4 C 0.8575(7) -0.1428(5) 0.3263(5) 0.073(3) Uani 1 1 d .
H4 H 0.9131 -0.1594 0.3413 0.088 Uiso 1 1 calc R
C84 C 0.3271(6) 0.6092(5) 0.6138(6) 0.086(3) Uani 1 1 d .
H84 H 0.3802 0.6257 0.5904 0.104 Uiso 1 1 calc R
C97 C -0.1112(6) 0.6823(5) 0.5791(5) 0.075(3) Uani 1 1 d .
H97A H -0.1111 0.6279 0.6034 0.090 Uiso 1 1 calc R
H97B H -0.0675 0.6864 0.5350 0.090 Uiso 1 1 calc R
C3 C 0.8045(7) -0.1926(5) 0.3454(5) 0.074(3) Uani 1 1 d .
H3 H 0.8234 -0.2440 0.3742 0.089 Uiso 1 1 calc R
C81 C 0.3206(7) 0.5579(6) 0.3878(5) 0.085(3) Uani 1 1 d .
H81A H 0.2665 0.6003 0.3768 0.102 Uiso 1 1 calc R
H81B H 0.3733 0.5745 0.3550 0.102 Uiso 1 1 calc R
C96 C -0.1504(6) 0.7048(6) 0.6932(4) 0.077(3) Uani 1 1 d .
H96A H -0.1332 0.7249 0.7218 0.092 Uiso 1 1 calc R
H96B H -0.1488 0.6504 0.7196 0.092 Uiso 1 1 calc R
C39 C 0.8178(7) 0.0315(5) -0.0859(5) 0.074(3) Uani 1 1 d .
H39A H 0.7781 -0.0026 -0.0570 0.089 Uiso 1 1 calc R
H39B H 0.8529 0.0142 -0.1256 0.089 Uiso 1 1 calc R
C71 C -0.1610(7) 0.4379(5) 0.9447(4) 0.073(2) Uani 1 1 d .
H71A H -0.1993 0.4130 0.9373 0.088 Uiso 1 1 calc R
H71B H -0.1026 0.4004 0.9528 0.088 Uiso 1 1 calc R
C77 C 0.4145(6) 0.4713(7) 0.4817(5) 0.091(3) Uani 1 1 d .
H77A H 0.4695 0.4851 0.4508 0.109 Uiso 1 1 calc R
H77B H 0.4198 0.4593 0.5302 0.109 Uiso 1 1 calc R
C49 C 0.4985(7) 0.1166(7) 0.5469(4) 0.083(3) Uani 1 1 d .
H49 H 0.4400 0.1143 0.5795 0.099 Uiso 1 1 calc R
C46 C 0.6189(8) 0.2057(6) 0.4376(4) 0.087(3) Uani 1 1 d .
H46A H 0.6769 0.2087 0.4056 0.104 Uiso 1 1 calc R
H46B H 0.5815 0.2584 0.4325 0.104 Uiso 1 1 calc R
C53 C 0.4816(6) 0.1579(6) 0.4703(4) 0.081(3) Uani 1 1 d .
H53A H 0.4504 0.1298 0.4597 0.097 Uiso 1 1 calc R
H53B H 0.4426 0.2101 0.4652 0.097 Uiso 1 1 calc R
C10 C 0.3605(7) 0.0169(7) 0.1626(6) 0.095(3) Uani 1 1 d .
H10 H 0.3214 -0.0183 0.1764 0.114 Uiso 1 1 calc R
C93 C -0.2086(7) 0.7311(6) 0.5626(6) 0.092(3) Uani 1 1 d .
H93 H -0.2258 0.7136 0.5315 0.111 Uiso 1 1 calc R
F3 F 0.2666(7) 0.8861(6) 0.3365(5) 0.168(3) Uani 1 1 d .
C95 C -0.2487(7) 0.7505(7) 0.6798(5) 0.104(4) Uani 1 1 d .
H95 H -0.2922 0.7438 0.7247 0.125 Uiso 1 1 calc R
O2 O 0.1434(7) 0.8143(6) 0.4617(4) 0.155(4) Uani 1 1 d .
C104 C 0.1913(8) 0.2167(6) 0.9716(5) 0.091(3) Uani 1 1 d .
H10A H 0.2054 0.2438 0.9956 0.109 Uiso 1 1 calc R
H10B H 0.1865 0.1657 1.0053 0.109 Uiso 1 1 calc R
C51 C 0.6461(9) 0.0402(6) 0.5045(6) 0.098(4) Uani 1 1 d .
H51 H 0.6843 -0.0128 0.5095 0.118 Uiso 1 1 calc R
C15 C 0.5355(7) 0.0545(7) 0.1013(5) 0.092(3) Uani 1 1 d .
H15A H 0.5681 0.0067 0.0911 0.111 Uiso 1 1 calc R
H15B H 0.5771 0.0876 0.0844 0.111 Uiso 1 1 calc R
C92 C -0.2075(7) 0.8149(6) 0.5280(5) 0.088(3) Uani 1 1 d .
H92A H -0.1631 0.8210 0.4842 0.106 Uiso 1 1 calc R
H92B H -0.2672 0.8457 0.5161 0.106 Uiso 1 1 calc R
C98 C -0.2489(7) 0.8355(6) 0.6421(6) 0.093(3) Uani 1 1 d .
H98A H -0.3099 0.8662 0.6337 0.111 Uiso 1 1 calc R
H98B H -0.2312 0.8540 0.6717 0.111 Uiso 1 1 calc R
C65 C -0.2976(8) 0.5241(7) 0.9965(6) 0.107(4) Uani 1 1 d .
H65A H -0.3376 0.5007 0.9892 0.128 Uiso 1 1 calc R
H65B H -0.3268 0.5398 1.0379 0.128 Uiso 1 1 calc R
C50 C 0.5583(9) 0.0348(6) 0.5551(5) 0.099(4) Uani 1 1 d .
H50A H 0.5697 0.0081 0.6033 0.119 Uiso 1 1 calc R
H50B H 0.5281 0.0055 0.5449 0.119 Uiso 1 1 calc R
F2 F 0.1460(9) 0.9592(6) 0.3567(6) 0.204(4) Uani 1 1 d .
C105 C 0.1010(8) 0.2613(7) 0.9479(5) 0.103(4) Uani 1 1 d .
H105 H 0.0528 0.2669 0.9888 0.123 Uiso 1 1 calc R
C17 C 0.3980(8) 0.0389(7) 0.0871(6) 0.098(3) Uani 1 1 d .
H17A H 0.3483 0.0588 0.0610 0.118 Uiso 1 1 calc R
H17B H 0.4381 -0.0073 0.0766 0.118 Uiso 1 1 calc R
C70 C -0.2253(8) 0.6298(6) 0.9459(5) 0.096(3) Uani 1 1 d .
H70A H -0.2543 0.6450 0.9876 0.115 Uiso 1 1 calc R
H70B H -0.2178 0.6763 0.9057 0.115 Uiso 1 1 calc R
C13 C 0.3964(7) 0.1675(6) 0.0840(7) 0.102(4) Uani 1 1 d .
H13A H 0.4356 0.2017 0.0710 0.122 Uiso 1 1 calc R
H13B H 0.3459 0.1959 0.0583 0.122 Uiso 1 1 calc R
C27 C 0.9868(7) 0.0951(7) 0.2387(6) 0.101(3) Uani 1 1 d .
H27A H 1.0291 0.0635 0.2109 0.121 Uiso 1 1 calc R
H27B H 0.9832 0.0629 0.2883 0.121 Uiso 1 1 calc R
C108 C 0.2750(6) 0.2884(5) 0.8580(6) 0.095(3) Uani 1 1 d .
H10C H 0.2896 0.3165 0.8807 0.114 Uiso 1 1 calc R
H10D H 0.3238 0.2828 0.8182 0.114 Uiso 1 1 calc R
C66 C -0.2072(9) 0.4647(7) 1.0095(5) 0.100(3) Uani 1 1 d .
H66 H -0.2174 0.4197 1.0517 0.119 Uiso 1 1 calc R
C14 C 0.4494(7) 0.0978(7) 0.0621(5) 0.089(3) Uani 1 1 d .
H14 H 0.4692 0.1134 0.0106 0.107 Uiso 1 1 calc R
C94 C -0.2722(7) 0.7192(6) 0.6313(6) 0.097(4) Uani 1 1 d .
H94A H -0.2686 0.6641 0.6548 0.116 Uiso 1 1 calc R
H94B H -0.3343 0.7460 0.6232 0.116 Uiso 1 1 calc R
C107 C 0.0782(9) 0.2201(8) 0.9110(9) 0.128(5) Uani 1 1 d .
H10E H 0.0222 0.2509 0.8927 0.154 Uiso 1 1 calc R
H10F H 0.0686 0.1703 0.9444 0.154 Uiso 1 1 calc R
C106 C 0.1096(7) 0.3442(5) 0.8930(5) 0.090(3) Uani 1 1 d .
H10G H 0.0521 0.3736 0.8765 0.108 Uiso 1 1 calc R
H10H H 0.1236 0.3727 0.9156 0.108 Uiso 1 1 calc R
C16 C 0.4441(7) 0.1112(7) 0.1967(6) 0.106(4) Uani 1 1 d .
H16A H 0.4809 0.1480 0.1802 0.127 Uiso 1 1 calc R
H16B H 0.4234 0.0995 0.2474 0.127 Uiso 1 1 calc R
C68 C -0.1315(7) 0.5733(6) 0.9568(5) 0.086(3) Uani 1 1 d .
H68 H -0.0929 0.5981 0.9648 0.103 Uiso 1 1 calc R
C24 C 0.9358(10) 0.2469(7) 0.1277(6) 0.108(4) Uani 1 1 d .
H24 H 0.9402 0.2802 0.0777 0.129 Uiso 1 1 calc R
C103 C 0.2676(7) 0.2068(6) 0.9114(5) 0.087(3) Uani 1 1 d .
H103 H 0.3252 0.1775 0.9289 0.104 Uiso 1 1 calc R
C100 C 0.1640(9) 0.2898(5) 0.7964(5) 0.105(4) Uani 1 1 d .
H10I H 0.2127 0.2836 0.7568 0.127 Uiso 1 1 calc R
H10J H 0.1075 0.3185 0.7783 0.127 Uiso 1 1 calc R
C19 C 0.8298(8) 0.1701(6) 0.2636(7) 0.111(4) Uani 1 1 d .
H19A H 0.8255 0.1382 0.3133 0.134 Uiso 1 1 calc R
H19B H 0.7690 0.1885 0.2520 0.134 Uiso 1 1 calc R
C102 C 0.2477(11) 0.1668(6) 0.8734(6) 0.127(5) Uani 1 1 d .
H10K H 0.2487 0.1135 0.9038 0.152 Uiso 1 1 calc R
H10L H 0.2947 0.1656 0.8318 0.152 Uiso 1 1 calc R
C67 C -0.1479(9) 0.5034(7) 1.0214(5) 0.108(4) Uani 1 1 d .
H67A H -0.0898 0.4664 1.0310 0.130 Uiso 1 1 calc R
H67B H -0.1776 0.5200 1.0622 0.130 Uiso 1 1 calc R
C48 C 0.5460(9) 0.1604(6) 0.5639(5) 0.100(4) Uani 1 1 d .
H48A H 0.5570 0.1343 0.6123 0.119 Uiso 1 1 calc R
H48B H 0.5079 0.2127 0.5596 0.119 Uiso 1 1 calc R
C47 C 0.6353(9) 0.1639(7) 0.5132(5) 0.095(4) Uani 1 1 d .
H47 H 0.6670 0.1918 0.5244 0.113 Uiso 1 1 calc R
C9 C 0.4440(7) -0.0219(7) 0.2052(6) 0.104(4) Uani 1 1 d .
H9A H 0.4208 -0.0349 0.2558 0.125 Uiso 1 1 calc R
H9B H 0.4812 -0.0694 0.1959 0.125 Uiso 1 1 calc R
C11 C 0.3088(8) 0.0905(11) 0.1828(7) 0.133(5) Uani 1 1 d .
H11A H 0.2532 0.1147 0.1629 0.159 Uiso 1 1 calc R
H11B H 0.2911 0.0751 0.2340 0.159 Uiso 1 1 calc R
F6 F 0.5583(7) 0.5084(10) 0.1618(7) 0.252(6) Uani 1 1 d .
O1 O 0.0512(7) 0.8375(8) 0.3800(7) 0.209(6) Uani 1 1 d .
F1 F 0.1725(9) 0.9250(7) 0.2709(5) 0.216(5) Uani 1 1 d .
C12 C 0.3609(9) 0.1473(7) 0.1589(7) 0.107(4) Uani 1 1 d .
H12 H 0.3227 0.1942 0.1701 0.128 Uiso 1 1 calc R
C22 C 1.0246(8) 0.1653(8) 0.2257(7) 0.111(4) Uani 1 1 d .
H22 H 1.0852 0.1472 0.2387 0.134 Uiso 1 1 calc R
O4 O 0.3400(7) 0.6435(5) 0.1628(10) 0.306(11) Uani 1 1 d .
O5 O 0.4204(12) 0.5716(8) 0.0820(5) 0.241(8) Uani 1 1 d .
C23 C 1.0289(9) 0.2106(10) 0.1473(7) 0.146(6) Uani 1 1 d .
H23A H 1.0596 0.2511 0.1342 0.175 Uiso 1 1 calc R
H23B H 1.0646 0.1759 0.1207 0.175 Uiso 1 1 calc R
C54 C 0.6950(8) 0.0805(9) 0.5212(6) 0.122(5) Uani 1 1 d .
H54A H 0.7532 0.0818 0.4891 0.147 Uiso 1 1 calc R
H54B H 0.7067 0.0535 0.5693 0.147 Uiso 1 1 calc R
C101 C 0.1548(14) 0.2074(7) 0.8510(8) 0.134(6) Uani 1 1 d .
H101 H 0.1412 0.1783 0.8281 0.161 Uiso 1 1 calc R
C109 C 0.1844(10) 0.8966(8) 0.3364(6) 0.101(4) Uani 1 1 d .
O03P O -0.0619(7) 1.0204(9) 0.4501(5) 0.254(8) Uani 1 1 d .
F5 F 0.5304(10) 0.6339(10) 0.1147(9) 0.307(10) Uani 1 1 d .
C26 C 0.8658(9) 0.2910(7) 0.1741(7) 0.113(4) Uani 1 1 d .
H26A H 0.8795 0.3398 0.1638 0.136 Uiso 1 1 calc R
H26B H 0.8054 0.3030 0.1639 0.136 Uiso 1 1 calc R
O3 O 0.2064(9) 0.7634(7) 0.3513(10) 0.243(7) Uani 1 1 d .
C25 C 0.8967(9) 0.1732(8) 0.1411(5) 0.116(4) Uani 1 1 d .
H25A H 0.8360 0.1922 0.1294 0.140 Uiso 1 1 calc R
H25B H 0.9364 0.1434 0.1110 0.140 Uiso 1 1 calc R
C20 C 0.8665(10) 0.2441(7) 0.2501(7) 0.112(4) Uani 1 1 d .
H20 H 0.8249 0.2747 0.2797 0.134 Uiso 1 1 calc R
C21 C 0.9555(10) 0.2116(9) 0.2709(6) 0.121(4) Uani 1 1 d .
H21A H 0.9491 0.1779 0.3200 0.145 Uiso 1 1 calc R
H21B H 0.9784 0.2536 0.2673 0.145 Uiso 1 1 calc R
C110 C 0.5040(16) 0.5739(13) 0.1653(11) 0.180(9) Uani 1 1 d .
F4 F 0.4928(10) 0.5764(10) 0.2276(8) 0.262(6) Uani 1 1 d .

loop_
_atom_site_aniso_label
_atom_site_aniso_U_11
_atom_site_aniso_U_22
_atom_site_aniso_U_33
_atom_site_aniso_U_23
_atom_site_aniso_U_13
_atom_site_aniso_U_12
Ag2 0.0542(4) 0.0646(4) 0.0684(4) -0.0260(3) -0.0007(3) -0.0278(3)
Ag1 0.0719(5) 0.0485(4) 0.0523(4) -0.0094(3) -0.0237(3) -0.0022(3)
S2 0.086(2) 0.086(2) 0.097(2) -0.0049(16) -0.0276(17) -0.0011(17)
S1 0.131(3) 0.128(3) 0.123(3) -0.039(2) -0.040(2) -0.053(2)
N10 0.037(3) 0.044(3) 0.058(4) -0.015(3) -0.011(3) -0.010(3)
N5 0.053(4) 0.044(4) 0.044(3) -0.014(3) -0.014(3) -0.012(3)
N7 0.046(4) 0.045(3) 0.051(4) -0.013(3) -0.009(3) -0.012(3)
N4 0.058(4) 0.043(3) 0.043(4) -0.014(3) -0.014(3) -0.008(3)
N8 0.048(4) 0.052(4) 0.051(4) -0.023(3) -0.006(3) -0.010(3)
N1 0.056(4) 0.046(4) 0.053(4) -0.013(3) -0.018(3) -0.005(3)
N11 0.046(4) 0.041(3) 0.057(4) -0.014(3) -0.008(3) -0.015(3)
N3 0.058(4) 0.062(4) 0.058(4) -0.019(3) -0.028(3) -0.006(3)
N12 0.048(4) 0.039(3) 0.066(4) -0.013(3) -0.014(3) -0.007(3)
N9 0.049(4) 0.055(4) 0.057(4) -0.020(3) 0.001(3) -0.019(3)
O00F 0.046(3) 0.030(3) 0.230(8) -0.012(4) -0.068(4) 0.003(2)
N2 0.055(4) 0.062(4) 0.057(4) -0.020(3) -0.013(3) -0.015(3)
C58 0.051(5) 0.045(4) 0.052(4) -0.019(4) -0.009(4) -0.014(4)
C57 0.042(4) 0.037(4) 0.052(4) -0.010(3) -0.005(4) -0.012(3)
N6 0.067(4) 0.048(4) 0.051(4) -0.019(3) -0.014(3) 0.005(3)
O00K 0.106(6) 0.143(7) 0.129(6) -0.086(5) -0.021(5) -0.025(5)
C34 0.049(4) 0.047(4) 0.035(4) -0.008(3) -0.014(3) -0.010(3)
C28 0.065(5) 0.051(5) 0.040(4) -0.015(4) -0.008(4) -0.013(4)
C59 0.045(5) 0.052(5) 0.073(5) -0.028(4) -0.007(4) -0.011(4)
C87 0.055(5) 0.038(4) 0.060(5) -0.012(4) -0.017(4) -0.008(4)
C44 0.052(5) 0.042(4) 0.049(4) -0.018(4) -0.009(4) -0.005(4)
C45 0.049(4) 0.047(4) 0.046(4) -0.019(3) -0.008(4) -0.009(4)
C61 0.048(5) 0.050(4) 0.052(4) -0.023(4) -0.004(4) -0.011(4)
C82 0.047(5) 0.040(4) 0.063(5) -0.017(4) -0.012(4) -0.011(4)
C88 0.055(5) 0.045(4) 0.066(5) -0.008(4) -0.022(4) -0.004(4)
C33 0.071(5) 0.042(4) 0.040(4) -0.007(3) -0.021(4) -0.001(4)
C5 0.052(5) 0.052(5) 0.054(5) -0.015(4) -0.026(4) 0.001(4)
C7 0.058(5) 0.082(6) 0.062(5) -0.026(5) -0.030(4) -0.007(5)
C8 0.044(4) 0.057(5) 0.051(4) -0.021(4) -0.010(4) -0.012(4)
C32 0.062(5) 0.048(4) 0.053(5) -0.023(4) -0.012(4) -0.012(4)
C41 0.056(5) 0.066(5) 0.056(5) -0.026(4) -0.009(4) -0.020(4)
C6 0.063(5) 0.053(5) 0.052(5) -0.016(4) -0.007(4) -0.018(4)
O6 0.154(7) 0.083(5) 0.090(5) -0.015(4) 0.005(5) -0.036(5)
C72 0.042(4) 0.060(5) 0.052(4) -0.028(4) -0.001(4) -0.013(4)
C60 0.044(5) 0.057(5) 0.058(5) -0.019(4) 0.000(4) -0.014(4)
C89 0.050(5) 0.043(4) 0.053(4) -0.009(3) -0.021(4) -0.008(4)
C1 0.066(5) 0.042(4) 0.039(4) -0.011(3) -0.012(4) 0.000(4)
C18 0.053(5) 0.070(5) 0.054(5) -0.024(4) -0.015(4) -0.015(4)
C86 0.046(5) 0.053(5) 0.079(6) -0.020(4) -0.017(4) -0.014(4)
C36 0.055(5) 0.080(6) 0.065(5) -0.028(5) -0.001(4) -0.025(5)
C55 0.053(5) 0.055(5) 0.078(6) -0.030(4) -0.012(4) -0.017(4)
C99 0.045(4) 0.042(4) 0.044(4) -0.009(3) -0.009(3) -0.007(3)
C43 0.065(5) 0.058(5) 0.047(4) -0.015(4) -0.016(4) -0.007(4)
C31 0.078(6) 0.058(5) 0.060(5) -0.030(4) -0.015(5) 0.024(5)
C35 0.066(5) 0.075(6) 0.062(5) -0.032(4) -0.010(4) -0.024(5)
C80 0.067(6) 0.069(5) 0.059(5) -0.019(4) -0.009(4) -0.024(5)
C62 0.060(5) 0.055(5) 0.050(5) -0.017(4) -0.005(4) -0.012(4)
C83 0.052(5) 0.040(4) 0.086(6) -0.012(4) -0.003(4) -0.015(4)
C56 0.043(4) 0.062(5) 0.066(5) -0.022(4) -0.002(4) -0.023(4)
C52 0.085(6) 0.060(5) 0.065(5) -0.020(4) -0.029(5) -0.004(5)
C74 0.077(7) 0.086(7) 0.053(5) -0.013(5) -0.001(5) -0.031(6)
C63 0.056(5) 0.070(5) 0.069(6) -0.023(5) -0.020(4) -0.002(4)
C69 0.056(5) 0.073(6) 0.072(6) -0.037(5) -0.013(4) -0.001(4)
C2 0.086(7) 0.052(5) 0.057(5) -0.011(4) -0.017(5) -0.012(5)
C29 0.085(6) 0.045(5) 0.049(5) -0.014(4) -0.018(4) 0.011(4)
C40 0.070(6) 0.074(6) 0.059(5) -0.029(4) -0.022(4) -0.021(5)
C30 0.098(7) 0.052(5) 0.079(7) -0.020(5) -0.040(6) 0.026(5)
C90 0.060(5) 0.050(5) 0.087(6) -0.002(4) -0.024(5) -0.015(4)
C76 0.045(5) 0.085(6) 0.082(6) -0.029(5) -0.005(4) -0.019(5)
C37 0.060(6) 0.089(7) 0.085(6) -0.040(6) -0.027(5) 0.004(5)
C91 0.088(7) 0.058(5) 0.084(7) -0.008(5) -0.035(6) -0.016(5)
C73 0.058(5) 0.071(5) 0.063(5) -0.026(4) -0.014(4) -0.009(4)
C38 0.084(6) 0.059(5) 0.062(5) -0.018(4) -0.031(5) 0.002(5)
C79 0.069(6) 0.089(6) 0.077(6) -0.048(5) 0.021(5) -0.041(5)
C64 0.065(6) 0.091(7) 0.086(7) -0.051(6) -0.002(5) 0.009(6)
C42 0.091(7) 0.051(5) 0.054(5) -0.019(4) -0.026(5) 0.003(4)
C75 0.056(5) 0.083(6) 0.070(6) -0.033(5) 0.012(4) -0.023(5)
C78 0.076(7) 0.087(7) 0.108(8) -0.066(6) 0.028(6) -0.047(6)
C85 0.051(5) 0.071(6) 0.110(8) -0.014(6) -0.015(5) -0.023(5)
C4 0.080(7) 0.063(6) 0.072(6) -0.018(5) -0.043(5) 0.006(5)
C84 0.049(6) 0.059(6) 0.136(9) -0.017(6) -0.007(6) -0.023(5)
C97 0.087(7) 0.059(5) 0.090(7) -0.038(5) -0.025(5) -0.007(5)
C3 0.086(7) 0.057(5) 0.068(6) -0.013(4) -0.034(5) 0.003(5)
C81 0.081(7) 0.075(6) 0.083(7) -0.018(5) 0.015(5) -0.035(5)
C96 0.061(6) 0.096(7) 0.060(5) -0.024(5) -0.018(5) -0.001(5)
C39 0.101(7) 0.066(6) 0.071(6) -0.032(5) -0.016(5) -0.028(5)
C71 0.087(7) 0.063(5) 0.056(5) -0.021(4) -0.005(5) -0.008(5)
C77 0.063(6) 0.137(9) 0.093(7) -0.052(7) 0.012(5) -0.058(7)
C49 0.071(6) 0.123(9) 0.048(5) -0.015(5) -0.005(5) -0.038(6)
C46 0.127(9) 0.105(7) 0.053(5) -0.018(5) -0.019(5) -0.067(7)
C53 0.071(6) 0.094(7) 0.066(6) -0.022(5) -0.014(5) -0.013(5)
C10 0.078(7) 0.114(9) 0.099(8) -0.027(7) -0.016(6) -0.042(7)
C93 0.090(8) 0.095(8) 0.114(9) -0.038(7) -0.049(7) -0.021(6)
F3 0.129(7) 0.203(9) 0.185(8) -0.067(7) -0.039(6) -0.045(7)
C95 0.069(7) 0.119(9) 0.054(6) -0.003(6) -0.001(5) 0.021(6)
O2 0.199(10) 0.172(9) 0.084(5) 0.020(5) -0.046(6) -0.096(8)
C104 0.124(9) 0.075(6) 0.067(6) -0.011(5) -0.041(7) -0.011(6)
C51 0.133(10) 0.060(6) 0.087(8) -0.015(5) -0.060(8) 0.013(6)
C15 0.079(7) 0.124(9) 0.062(6) -0.019(6) -0.013(5) -0.027(6)
C92 0.086(7) 0.091(7) 0.074(6) -0.015(6) -0.036(6) -0.005(6)
C98 0.079(7) 0.083(7) 0.115(9) -0.047(7) -0.036(7) 0.011(6)
C65 0.094(8) 0.139(10) 0.075(7) -0.058(8) 0.026(6) -0.023(8)
C50 0.166(12) 0.070(7) 0.063(6) 0.002(5) -0.036(7) -0.049(8)
F2 0.243(12) 0.169(9) 0.218(10) -0.062(8) -0.060(9) -0.061(8)
C105 0.088(8) 0.109(9) 0.057(6) -0.002(6) -0.001(6) -0.001(7)
C17 0.087(8) 0.135(10) 0.089(8) -0.047(7) -0.044(6) -0.012(7)
C70 0.118(9) 0.079(7) 0.085(7) -0.053(6) -0.007(6) 0.002(7)
C13 0.076(7) 0.067(7) 0.146(11) -0.013(7) -0.048(8) -0.003(6)
C27 0.076(7) 0.109(8) 0.108(8) -0.034(7) -0.022(6) -0.010(6)
C108 0.056(6) 0.077(6) 0.104(8) 0.005(6) -0.021(5) 0.001(5)
C66 0.123(10) 0.094(8) 0.055(6) -0.022(5) -0.001(6) -0.014(7)
C14 0.077(7) 0.126(9) 0.070(6) -0.030(6) -0.026(5) -0.025(7)
C94 0.079(7) 0.085(7) 0.121(9) 0.004(7) -0.055(7) -0.028(6)
C107 0.105(10) 0.099(9) 0.147(13) 0.024(9) -0.035(10) -0.055(8)
C106 0.092(7) 0.064(6) 0.082(7) -0.020(5) -0.014(6) 0.011(5)
C16 0.079(7) 0.119(9) 0.141(10) -0.081(8) -0.053(7) 0.021(6)
C68 0.092(8) 0.095(7) 0.085(7) -0.050(6) -0.024(6) -0.010(6)
C24 0.127(10) 0.125(10) 0.064(7) -0.008(7) -0.007(7) -0.061(9)
C103 0.073(7) 0.073(7) 0.083(7) -0.007(6) -0.014(6) -0.005(5)
C100 0.196(13) 0.057(6) 0.076(6) -0.010(5) -0.049(7) -0.043(7)
C19 0.104(9) 0.101(8) 0.146(10) -0.066(8) 0.023(8) -0.055(7)
C102 0.193(15) 0.049(6) 0.092(8) -0.025(6) -0.005(9) 0.006(8)
C67 0.131(10) 0.125(10) 0.074(7) -0.044(7) -0.039(7) -0.011(8)
C48 0.166(12) 0.076(7) 0.053(6) -0.018(5) -0.030(7) -0.023(7)
C47 0.140(10) 0.100(8) 0.080(7) -0.013(6) -0.034(7) -0.082(8)
C9 0.087(8) 0.128(9) 0.092(7) -0.008(7) -0.029(6) -0.046(7)
C11 0.068(8) 0.231(17) 0.123(10) -0.099(12) -0.009(7) -0.027(10)
F6 0.118(8) 0.325(18) 0.268(14) -0.099(14) -0.006(8) -0.031(10)
O1 0.094(7) 0.314(16) 0.260(13) -0.108(12) -0.048(8) -0.076(8)
F1 0.309(14) 0.251(12) 0.124(7) -0.029(7) -0.081(8) -0.119(10)
C12 0.106(10) 0.088(8) 0.129(11) -0.060(8) -0.035(8) 0.012(7)
C22 0.080(8) 0.145(11) 0.121(10) -0.033(9) -0.036(8) -0.040(8)
O4 0.110(8) 0.067(6) 0.52(3) -0.019(10) 0.095(11) 0.013(5)
O5 0.46(2) 0.234(13) 0.083(7) 0.012(7) -0.092(10) -0.194(15)
C23 0.111(11) 0.244(18) 0.100(10) -0.048(11) 0.008(8) -0.101(12)
C54 0.092(9) 0.180(14) 0.084(8) -0.023(8) -0.046(7) -0.024(9)
C101 0.234(18) 0.077(8) 0.125(11) 0.003(8) -0.101(13) -0.069(10)
C109 0.113(10) 0.127(11) 0.085(8) -0.050(8) -0.031(7) -0.029(9)
O03P 0.134(9) 0.312(16) 0.113(7) -0.006(9) 0.028(7) 0.064(9)
F5 0.294(16) 0.38(2) 0.341(18) -0.232(16) 0.186(14) -0.274(17)
C26 0.124(10) 0.109(9) 0.117(10) -0.030(8) -0.027(9) -0.049(8)
O3 0.185(12) 0.168(11) 0.43(2) -0.165(14) -0.100(14) 0.008(9)
C25 0.149(11) 0.159(11) 0.059(6) -0.033(7) -0.010(7) -0.073(9)
C20 0.124(11) 0.117(10) 0.099(9) -0.053(8) -0.007(8) -0.027(8)
C21 0.119(11) 0.187(14) 0.089(8) -0.055(9) -0.007(8) -0.078(10)
C110 0.20(2) 0.164(17) 0.137(15) -0.105(14) 0.040(14) 0.002(15)
F4 0.238(13) 0.38(2) 0.248(14) -0.176(14) -0.050(11) -0.082(13)

loop_
_atom_type_symbol
_atom_type_description
_atom_type_scat_dispersion_real
_atom_type_scat_dispersion_imag
_atom_type_scat_source
C C 0.0033 0.0016 'International Tables Vol C Tables 4.2.6.8 and 6.1.1.4'
H H 0.0000 0.0000 'International Tables Vol C Tables 4.2.6.8 and 6.1.1.4'
Ag Ag -0.8971 1.1015 'International Tables Vol C Tables 4.2.6.8 and 6.1.1.4'
F F 0.0171 0.0103 'International Tables Vol C Tables 4.2.6.8 and 6.1.1.4'
N N 0.0061 0.0033 'International Tables Vol C Tables 4.2.6.8 and 6.1.1.4'
O O 0.0106 0.0060 'International Tables Vol C Tables 4.2.6.8 and 6.1.1.4'
S S 0.1246 0.1234 'International Tables Vol C Tables 4.2.6.8 and 6.1.1.4'

loop_
_geom_angle_atom_site_label_1
_geom_angle_atom_site_label_2
_geom_angle_atom_site_label_3
_geom_angle
N10 Ag2 N7 126.7(2)
N10 Ag2 N8 160.3(2)
N10 Ag2 N11 68.12(19)
N7 Ag2 N11 108.71(19)
N8 Ag2 N7 71.1(2)
N8 Ag2 N11 117.2(2)
N5 Ag1 N4 72.0(2)
N5 Ag1 N3 116.1(2)
N4 Ag1 N3 107.2(2)
N1 Ag1 N5 146.4(2)
N1 Ag1 N4 140.7(2)
N1 Ag1 N3 68.5(2)
O6 S2 C110 103.3(8)
O4 S2 O6 113.1(6)
O4 S2 O5 124.4(10)
O4 S2 C110 104.7(10)
O5 S2 O6 108.1(6)
O5 S2 C110 100.2(9)
O2 S1 C109 99.3(5)
O2 S1 O3 125.0(8)
O1 S1 O2 115.9(8)
O1 S1 C109 104.9(8)
O1 S1 O3 113.2(8)
O3 S1 C109 90.6(8)
C82 N10 Ag2 118.7(5)
C82 N10 C86 118.1(6)
C86 N10 Ag2 122.6(5)
C34 N5 Ag1 127.2(4)
C33 N5 Ag1 113.8(5)
C33 N5 C34 118.9(6)
C58 N7 Ag2 127.6(5)
C57 N7 Ag2 113.2(5)
C57 N7 C58 118.8(6)
C28 N4 Ag1 112.8(5)
C32 N4 Ag1 129.4(5)
C32 N4 C28 117.6(6)
C60 N8 Ag2 113.6(5)
C60 N8 C62 119.1(6)
C62 N8 Ag2 127.1(5)
C5 N1 Ag1 119.3(5)
C1 N1 Ag1 122.8(5)
C1 N1 C5 117.7(6)
C87 N11 Ag2 113.5(5)
C87 N11 C89 120.8(6)
C89 N11 Ag2 125.7(4)
C7 N3 Ag1 111.9(5)
C7 N3 C18 122.1(7)
C18 N3 Ag1 125.8(5)
C88 N12 C99 119.8(6)
C61 N9 C72 120.0(6)
C6 N2 C8 120.8(7)
N7 C58 C59 122.1(7)
N7 C58 C61 114.9(6)
C59 C58 C61 123.0(7)
N7 C57 C60 117.3(6)
N7 C57 C56 122.2(7)
C56 C57 C60 120.5(7)
C44 N6 H6 118.5
C44 N6 C45 123.0(6)
C45 N6 H6 118.5
N5 C34 C41 110.5(5)
N5 C34 C35 110.8(6)
N5 C34 C42 108.3(5)
C41 C34 C35 108.7(6)
C42 C34 C41 109.9(6)
C42 C34 C35 108.6(6)
N4 C28 C33 117.3(6)
N4 C28 C29 121.9(7)
C29 C28 C33 120.8(7)
C58 C59 H59 120.9
C58 C59 C55 118.3(7)
C55 C59 H59 120.9
N11 C87 H87 118.5
N11 C87 C82 123.0(7)
C82 C87 H87 118.5
N6 C44 H44 119.8
N6 C44 C32 120.3(7)
C32 C44 H44 119.8
N6 C45 C52 116.7(6)
N6 C45 C46 106.2(6)
N6 C45 C53 108.9(6)
C52 C45 C46 108.7(7)
C52 C45 C53 108.1(7)
C53 C45 C46 107.9(7)
N9 C61 C58 120.4(7)
N9 C61 H61 119.8
C58 C61 H61 119.8
N10 C82 C87 116.1(6)
N10 C82 C83 123.7(7)
C83 C82 C87 120.1(7)
N12 C88 H88 119.5
N12 C88 C86 120.9(7)
C86 C88 H88 119.5
N5 C33 C28 123.9(6)
N5 C33 H33 118.1
C28 C33 H33 118.1
N1 C5 C7 115.9(6)
N1 C5 C4 123.0(8)
C4 C5 C7 121.0(7)
N3 C7 C5 122.8(7)
N3 C7 H7 118.6
C5 C7 H7 118.6
N2 C8 C15 104.2(6)
N2 C8 C16 108.6(6)
N2 C8 C9 116.4(7)
C15 C8 C16 109.9(8)
C15 C8 C9 107.0(7)
C16 C8 C9 110.4(8)
N4 C32 C44 114.5(6)
N4 C32 C31 122.1(7)
C31 C32 C44 123.3(7)
C34 C41 H41A 109.7
C34 C41 H41B 109.7
H41A C41 H41B 108.2
C40 C41 C34 110.0(6)
C40 C41 H41A 109.7
C40 C41 H41B 109.7
N2 C6 H6A 119.8
N2 C6 C1 120.3(7)
C1 C6 H6A 119.8
N9 C72 C80 106.8(6)
N9 C72 C73 106.3(6)
N9 C72 C79 116.4(6)
C73 C72 C80 108.5(6)
C73 C72 C79 108.0(7)
C79 C72 C80 110.5(7)
N8 C60 C57 124.3(7)
N8 C60 H60 117.9
C57 C60 H60 117.9
N11 C89 C90 115.7(6)
N11 C89 C97 108.3(6)
N11 C89 C96 107.0(6)
C97 C89 C90 108.5(6)
C96 C89 C90 107.7(7)
C96 C89 C97 109.5(7)
N1 C1 C6 117.9(6)
N1 C1 C2 122.1(8)
C2 C1 C6 119.9(8)
N3 C18 C27 118.9(7)
N3 C18 C19 105.0(7)
N3 C18 C25 107.4(7)
C27 C18 C25 110.1(8)
C19 C18 C27 107.1(8)
C19 C18 C25 107.8(9)
N10 C86 C88 118.2(7)
N10 C86 C85 123.0(7)
C85 C86 C88 118.7(7)
C43 C36 H36 109.0
C35 C36 H36 109.0
C35 C36 C43 109.4(7)
C37 C36 H36 109.0
C37 C36 C43 111.1(7)
C37 C36 C35 109.5(7)
C59 C55 H55 120.0
C56 C55 C59 120.0(7)
C56 C55 H55 120.0
N12 C99 C108 117.1(6)
N12 C99 C106 105.8(6)
N12 C99 C100 106.0(6)
C106 C99 C108 109.2(7)
C100 C99 C108 108.3(8)
C100 C99 C106 110.3(8)
C36 C43 H43A 110.1
C36 C43 H43B 110.1
C36 C43 C40 108.0(6)
H43A C43 H43B 108.4
C40 C43 H43A 110.1
C40 C43 H43B 110.1
C32 C31 H31 120.4
C30 C31 C32 119.1(8)
C30 C31 H31 120.4
C34 C35 H35A 109.9
C34 C35 H35B 109.9
C36 C35 C34 108.8(6)
C36 C35 H35A 109.9
C36 C35 H35B 109.9
H35A C35 H35B 108.3
C72 C80 H80A 109.5
C72 C80 H80B 109.5
H80A C80 H80B 108.1
C76 C80 C72 110.6(7)
C76 C80 H80A 109.5
C76 C80 H80B 109.5
N8 C62 C63 111.8(6)
N8 C62 C69 108.2(6)
N8 C62 C71 111.0(6)
C69 C62 C63 108.8(6)
C69 C62 C71 108.9(7)
C71 C62 C63 108.0(7)
C82 C83 H83 120.7
C82 C83 C84 118.7(7)
C84 C83 H83 120.7
C57 C56 H56 120.7
C55 C56 C57 118.5(7)
C55 C56 H56 120.7
C45 C52 H52A 109.8
C45 C52 H52B 109.8
C45 C52 C51 109.2(7)
H52A C52 H52B 108.3
C51 C52 H52A 109.8
C51 C52 H52B 109.8
C73 C74 H74 110.3
C75 C74 H74 110.3
C75 C74 C73 108.3(7)
C81 C74 H74 110.3
C81 C74 C73 107.1(7)
C81 C74 C75 110.5(8)
C62 C63 H63A 109.7
C62 C63 H63B 109.7
H63A C63 H63B 108.2
C64 C63 C62 109.8(7)
C64 C63 H63A 109.7
C64 C63 H63B 109.7
C62 C69 H69A 109.6
C62 C69 H69B 109.6
C62 C69 C68 110.3(7)
H69A C69 H69B 108.1
C68 C69 H69A 109.6
C68 C69 H69B 109.6
C1 C2 H2 120.4
C3 C2 C1 119.1(9)
C3 C2 H2 120.4
C28 C29 H29 120.3
C30 C29 C28 119.5(7)
C30 C29 H29 120.3
C41 C40 C43 109.4(6)
C41 C40 H40 109.4
C41 C40 C39 109.6(7)
C43 C40 H40 109.4
C43 C40 C39 109.7(7)
C39 C40 H40 109.4
C31 C30 H30 120.1
C29 C30 C31 119.8(8)
C29 C30 H30 120.1
C89 C90 H90A 109.8
C89 C90 H90B 109.8
C89 C90 C91 109.4(6)
H90A C90 H90B 108.2
C91 C90 H90A 109.8
C91 C90 H90B 109.8
C80 C76 H76 109.6
C80 C76 C77 109.2(7)
C75 C76 C80 109.8(7)
C75 C76 H76 109.6
C75 C76 C77 109.1(8)
C77 C76 H76 109.6
C36 C37 H37A 109.5
C36 C37 H37B 109.5
C36 C37 C38 110.6(7)
H37A C37 H37B 108.1
C38 C37 H37A 109.5
C38 C37 H37B 109.5
C90 C91 H91 109.4
C92 C91 C90 106.5(8)
C92 C91 H91 109.4
C98 C91 C90 110.8(8)
C98 C91 H91 109.4
C98 C91 C92 111.4(9)
C72 C73 C74 111.6(7)
C72 C73 H73A 109.3
C72 C73 H73B 109.3
C74 C73 H73A 109.3
C74 C73 H73B 109.3
H73A C73 H73B 108.0
C37 C38 H38 109.9
C42 C38 C37 107.4(7)
C42 C38 H38 109.9
C39 C38 C37 109.1(7)
C39 C38 H38 109.9
C39 C38 C42 110.5(7)
C72 C79 H79A 109.9
C72 C79 H79B 109.9
C72 C79 C78 109.1(6)
H79A C79 H79B 108.3
C78 C79 H79A 109.9
C78 C79 H79B 109.9
C63 C64 H64 109.2
C65 C64 C63 109.0(8)
C65 C64 H64 109.2
C70 C64 C63 111.4(8)
C70 C64 H64 109.2
C70 C64 C65 108.7(9)
C34 C42 C38 110.5(6)
C34 C42 H42A 109.6
C34 C42 H42B 109.6
C38 C42 H42A 109.6
C38 C42 H42B 109.6
H42A C42 H42B 108.1
C74 C75 H75A 109.6
C74 C75 H75B 109.6
C76 C75 C74 110.2(7)
C76 C75 H75A 109.6
C76 C75 H75B 109.6
H75A C75 H75B 108.1
C79 C78 H78 109.8
C81 C78 C79 109.1(8)
C81 C78 H78 109.8
C81 C78 C77 110.2(8)
C77 C78 C79 108.0(8)
C77 C78 H78 109.8
C86 C85 H85 121.5
C84 C85 C86 116.9(8)
C84 C85 H85 121.5
C5 C4 H4 121.0
C3 C4 C5 118.1(8)
C3 C4 H4 121.0
C83 C84 C85 119.5(8)
C83 C84 H84 120.2
C85 C84 H84 120.2
C89 C97 H97A 109.5
C89 C97 H97B 109.5
C89 C97 C93 110.6(7)
H97A C97 H97B 108.1
C93 C97 H97A 109.5
C93 C97 H97B 109.5
C2 C3 H3 120.0
C4 C3 C2 119.9(8)
C4 C3 H3 120.0
C74 C81 C78 110.7(7)
C74 C81 H81A 109.5
C74 C81 H81B 109.5
C78 C81 H81A 109.5
C78 C81 H81B 109.5
H81A C81 H81B 108.1
C89 C96 H96A 109.3
C89 C96 H96B 109.3
C89 C96 C95 111.6(7)
H96A C96 H96B 108.0
C95 C96 H96A 109.3
C95 C96 H96B 109.3
C40 C39 H39A 109.7
C40 C39 H39B 109.7
C38 C39 C40 109.8(7)
C38 C39 H39A 109.7
C38 C39 H39B 109.7
H39A C39 H39B 108.2
C62 C71 H71A 109.9
C62 C71 H71B 109.9
H71A C71 H71B 108.3
C66 C71 C62 108.9(7)
C66 C71 H71A 109.9
C66 C71 H71B 109.9
C76 C77 C78 109.7(7)
C76 C77 H77A 109.7
C76 C77 H77B 109.7
C78 C77 H77A 109.7
C78 C77 H77B 109.7
H77A C77 H77B 108.2
C53 C49 H49 109.5
C50 C49 H49 109.5
C50 C49 C53 109.3(8)
C48 C49 H49 109.5
C48 C49 C53 109.7(8)
C48 C49 C50 109.2(8)
C45 C46 H46A 109.6
C45 C46 H46B 109.6
H46A C46 H46B 108.1
C47 C46 C45 110.3(7)
C47 C46 H46A 109.6
C47 C46 H46B 109.6
C45 C53 C49 110.9(7)
C45 C53 H53A 109.5
C45 C53 H53B 109.5
C49 C53 H53A 109.5
C49 C53 H53B 109.5
H53A C53 H53B 108.0
C17 C10 H10 111.6
C17 C10 C9 108.2(8)
C17 C10 C11 109.8(10)
C9 C10 H10 111.6
C11 C10 H10 111.6
C11 C10 C9 103.6(9)
C97 C93 H93 110.5
C92 C93 C97 108.2(8)
C92 C93 H93 110.5
C94 C93 C97 106.8(8)
C94 C93 H93 110.5
C94 C93 C92 110.3(9)
C96 C95 H95 110.6
C96 C95 C94 107.8(9)
C98 C95 C96 107.3(10)
C98 C95 H95 110.6
C98 C95 C94 110.0(8)
C94 C95 H95 110.6
H10A C104 H10B 107.8
C105 C104 H10A 109.1
C105 C104 H10B 109.1
C103 C104 H10A 109.1
C103 C104 H10B 109.1
C103 C104 C105 112.7(8)
C52 C51 H51 108.0
C50 C51 C52 111.0(9)
C50 C51 H51 108.0
C54 C51 C52 110.9(10)
C54 C51 H51 108.0
C54 C51 C50 110.9(10)
C8 C15 H15A 109.9
C8 C15 H15B 109.9
C8 C15 C14 108.8(7)
H15A C15 H15B 108.3
C14 C15 H15A 109.9
C14 C15 H15B 109.9
C91 C92 C93 112.6(8)
C91 C92 H92A 109.1
C91 C92 H92B 109.1
C93 C92 H92A 109.1
C93 C92 H92B 109.1
H92A C92 H92B 107.8
C91 C98 C95 109.9(8)
C91 C98 H98A 109.7
C91 C98 H98B 109.7
C95 C98 H98A 109.7
C95 C98 H98B 109.7
H98A C98 H98B 108.2
C64 C65 H65A 109.4
C64 C65 H65B 109.4
C64 C65 C66 111.1(9)
H65A C65 H65B 108.0
C66 C65 H65A 109.4
C66 C65 H65B 109.4
C49 C50 H50A 110.1
C49 C50 H50B 110.1
C51 C50 C49 108.2(8)
C51 C50 H50A 110.1
C51 C50 H50B 110.1
H50A C50 H50B 108.4
C104 C105 H105 110.2
C104 C105 C106 108.6(10)
C107 C105 C104 109.7(10)
C107 C105 H105 110.2
C107 C105 C106 107.8(9)
C106 C105 H105 110.2
C10 C17 H17A 108.8
C10 C17 H17B 108.8
C10 C17 C14 113.9(9)
H17A C17 H17B 107.7
C14 C17 H17A 108.8
C14 C17 H17B 108.8
C64 C70 H70A 109.4
C64 C70 H70B 109.4
C64 C70 C68 111.1(8)
H70A C70 H70B 108.0
C68 C70 H70A 109.4
C68 C70 H70B 109.4
H13A C13 H13B 107.8
C14 C13 H13A 109.0
C14 C13 H13B 109.0
C12 C13 H13A 109.0
C12 C13 H13B 109.0
C12 C13 C14 112.9(9)
C18 C27 H27A 109.1
C18 C27 H27B 109.1
C18 C27 C22 112.5(9)
H27A C27 H27B 107.8
C22 C27 H27A 109.1
C22 C27 H27B 109.1
C99 C108 H10C 109.6
C99 C108 H10D 109.6
C99 C108 C103 110.1(7)
H10C C108 H10D 108.2
C103 C108 H10C 109.6
C103 C108 H10D 109.6
C71 C66 H66 109.7
C65 C66 C71 110.0(9)
C65 C66 H66 109.7
C67 C66 C71 110.2(9)
C67 C66 C65 107.4(10)
C67 C66 H66 109.7
C15 C14 H14 110.6
C17 C14 C15 103.9(9)
C17 C14 C13 112.4(9)
C17 C14 H14 110.6
C13 C14 C15 108.5(8)
C13 C14 H14 110.6
C93 C94 C95 111.0(8)
C93 C94 H94A 109.4
C93 C94 H94B 109.4
C95 C94 H94A 109.4
C95 C94 H94B 109.4
H94A C94 H94B 108.0
C105 C107 H10E 109.6
C105 C107 H10F 109.6
C105 C107 C101 110.1(10)
H10E C107 H10F 108.2
C101 C107 H10E 109.6
C101 C107 H10F 109.6
C99 C106 C105 109.4(7)
C99 C106 H10G 109.8
C99 C106 H10H 109.8
C105 C106 H10G 109.8
C105 C106 H10H 109.8
H10G C106 H10H 108.2
C8 C16 H16A 109.7
C8 C16 H16B 109.7
C8 C16 C12 109.8(8)
H16A C16 H16B 108.2
C12 C16 H16A 109.7
C12 C16 H16B 109.7
C69 C68 H68 110.2
C70 C68 C69 109.7(8)
C70 C68 H68 110.2
C67 C68 C69 109.8(8)
C67 C68 C70 106.6(9)
C67 C68 H68 110.2
C23 C24 H24 110.4
C23 C24 C26 115.7(11)
C23 C24 C25 104.9(11)
C26 C24 H24 110.4
C26 C24 C25 104.8(9)
C25 C24 H24 110.4
C104 C103 C108 108.7(9)
C104 C103 H103 110.3
C108 C103 H103 110.3
C102 C103 C104 110.3(10)
C102 C103 C108 106.9(9)
C102 C103 H103 110.3
C99 C100 H10I 109.6
C99 C100 H10J 109.6
C99 C100 C101 110.3(7)
H10I C100 H10J 108.1
C101 C100 H10I 109.6
C101 C100 H10J 109.6
C18 C19 H19A 109.4
C18 C19 H19B 109.4
C18 C19 C20 111.1(8)
H19A C19 H19B 108.0
C20 C19 H19A 109.4
C20 C19 H19B 109.4
C103 C102 H10K 109.4
C103 C102 H10L 109.4
C103 C102 C101 111.4(9)
H10K C102 H10L 108.0
C101 C102 H10K 109.4
C101 C102 H10L 109.4
C66 C67 C68 110.6(8)
C66 C67 H67A 109.5
C66 C67 H67B 109.5
C68 C67 H67A 109.5
C68 C67 H67B 109.5
H67A C67 H67B 108.1
C49 C48 H48A 109.9
C49 C48 H48B 109.9
C49 C48 C47 108.9(8)
H48A C48 H48B 108.3
C47 C48 H48A 109.9
C47 C48 H48B 109.9
C46 C47 H47 109.2
C46 C47 C54 109.5(10)
C48 C47 C46 110.4(10)
C48 C47 H47 109.2
C48 C47 C54 109.1(8)
C54 C47 H47 109.2
C8 C9 C10 108.8(8)
C8 C9 H9A 109.9
C8 C9 H9B 109.9
C10 C9 H9A 109.9
C10 C9 H9B 109.9
H9A C9 H9B 108.3
C10 C11 H11A 108.8
C10 C11 H11B 108.8
H11A C11 H11B 107.6
C12 C11 C10 114.0(10)
C12 C11 H11A 108.8
C12 C11 H11B 108.8
C13 C12 C16 106.8(11)
C13 C12 C11 111.7(11)
C13 C12 H12 109.9
C16 C12 H12 109.9
C11 C12 C16 108.5(11)
C11 C12 H12 109.9
C27 C22 H22 111.2
C23 C22 C27 104.8(10)
C23 C22 H22 111.2
C23 C22 C21 112.1(12)
C21 C22 C27 106.1(10)
C21 C22 H22 111.2
C24 C23 C22 112.1(10)
C24 C23 H23A 109.2
C24 C23 H23B 109.2
C22 C23 H23A 109.2
C22 C23 H23B 109.2
H23A C23 H23B 107.9
C51 C54 C47 108.0(9)
C51 C54 H54A 110.1
C51 C54 H54B 110.1
C47 C54 H54A 110.1
C47 C54 H54B 110.1
H54A C54 H54B 108.4
C107 C101 C100 107.6(12)
C107 C101 C102 113.5(10)
C107 C101 H101 110.2
C100 C101 H101 110.2
C102 C101 C100 105.0(12)
C102 C101 H101 110.2
F3 C109 S1 115.4(11)
F3 C109 F2 101.2(11)
F3 C109 F1 108.3(13)
F2 C109 S1 112.5(10)
F1 C109 S1 116.0(10)
F1 C109 F2 101.7(13)
C24 C26 H26A 109.6
C24 C26 H26B 109.6
H26A C26 H26B 108.1
C20 C26 C24 110.5(11)
C20 C26 H26A 109.6
C20 C26 H26B 109.6
C18 C25 C24 109.1(8)
C18 C25 H25A 109.9
C18 C25 H25B 109.9
C24 C25 H25A 109.9
C24 C25 H25B 109.9
H25A C25 H25B 108.3
C19 C20 H20 109.9
C26 C20 C19 105.3(10)
C26 C20 H20 109.9
C21 C20 C19 105.8(11)
C21 C20 C26 115.7(11)
C21 C20 H20 109.9
C22 C21 H21A 109.0
C22 C21 H21B 109.0
C20 C21 C22 112.9(10)
C20 C21 H21A 109.0
C20 C21 H21B 109.0
H21A C21 H21B 107.8
F6 C110 S2 108.2(16)
F6 C110 F5 112.6(17)
F6 C110 F4 110(2)
F5 C110 S2 105.1(17)
F4 C110 S2 108.1(14)
F4 C110 F5 113(2)

loop_
_geom_bond_atom_site_label_1
_geom_bond_atom_site_label_2
_geom_bond_distance
Ag2 N10 2.373(5)
Ag2 N7 2.404(6)
Ag2 N8 2.382(6)
Ag2 N11 2.529(6)
Ag1 N5 2.370(5)
Ag1 N4 2.395(6)
Ag1 N1 2.340(6)
Ag1 N3 2.549(6)
S2 O6 1.444(7)
S2 O4 1.303(11)
S2 O5 1.432(12)
S2 C110 1.81(3)
S1 O2 1.457(9)
S1 O1 1.346(10)
S1 C109 1.798(14)
S1 O3 1.554(14)
N10 C82 1.329(8)
N10 C86 1.335(9)
N5 C34 1.506(9)
N5 C33 1.249(8)
N7 C58 1.350(9)
N7 C57 1.339(8)
N4 C28 1.351(8)
N4 C32 1.348(9)
N8 C60 1.239(9)
N8 C62 1.480(9)
N1 C5 1.357(9)
N1 C1 1.318(9)
N11 C87 1.228(9)
N11 C89 1.459(9)
N3 C7 1.263(10)
N3 C18 1.453(10)
N12 C88 1.254(9)
N12 C99 1.459(8)
N9 C61 1.248(8)
N9 C72 1.480(9)
N2 C8 1.469(9)
N2 C6 1.276(9)
C58 C59 1.374(9)
C58 C61 1.482(10)
C57 C60 1.463(10)
C57 C56 1.378(10)
N6 H6 0.8600
N6 C44 1.249(8)
N6 C45 1.449(9)
C34 C41 1.531(9)
C34 C35 1.548(10)
C34 C42 1.518(10)
C28 C33 1.480(10)
C28 C29 1.364(10)
C59 H59 0.9300
C59 C55 1.387(10)
C87 H87 0.9300
C87 C82 1.488(10)
C44 H44 0.9300
C44 C32 1.494(10)
C45 C52 1.510(10)
C45 C46 1.527(10)
C45 C53 1.516(11)
C61 H61 0.9300
C82 C83 1.357(10)
C88 H88 0.9300
C88 C86 1.500(10)
C33 H33 0.9300
C5 C7 1.477(11)
C5 C4 1.378(10)
C7 H7 0.9300
C8 C15 1.530(11)
C8 C16 1.533(12)
C8 C9 1.534(12)
C32 C31 1.367(10)
C41 H41A 0.9700
C41 H41B 0.9700
C41 C40 1.516(10)
C6 H6A 0.9300
C6 C1 1.473(11)
C72 C80 1.518(11)
C72 C73 1.506(10)
C72 C79 1.517(10)
C60 H60 0.9300
C89 C90 1.535(10)
C89 C97 1.520(11)
C89 C96 1.501(11)
C1 C2 1.392(10)
C18 C27 1.516(12)
C18 C19 1.513(12)
C18 C25 1.529(12)
C86 C85 1.401(11)
C36 H36 0.9800
C36 C43 1.534(11)
C36 C35 1.529(11)
C36 C37 1.501(11)
C55 H55 0.9300
C55 C56 1.376(10)
C99 C108 1.535(11)
C99 C106 1.502(11)
C99 C100 1.489(11)
C43 H43A 0.9700
C43 H43B 0.9700
C43 C40 1.537(11)
C31 H31 0.9300
C31 C30 1.358(11)
C35 H35A 0.9700
C35 H35B 0.9700
C80 H80A 0.9700
C80 H80B 0.9700
C80 C76 1.512(11)
C62 C63 1.568(11)
C62 C69 1.525(11)
C62 C71 1.549(10)
C83 H83 0.9300
C83 C84 1.384(11)
C56 H56 0.9300
C52 H52A 0.9700
C52 H52B 0.9700
C52 C51 1.534(12)
C74 H74 0.9800
C74 C73 1.551(11)
C74 C75 1.519(12)
C74 C81 1.504(12)
C63 H63A 0.9700
C63 H63B 0.9700
C63 C64 1.511(12)
C69 H69A 0.9700
C69 H69B 0.9700
C69 C68 1.540(11)
C2 H2 0.9300
C2 C3 1.367(12)
C29 H29 0.9300
C29 C30 1.356(11)
C40 H40 0.9800
C40 C39 1.552(11)
C30 H30 0.9300
C90 H90A 0.9700
C90 H90B 0.9700
C90 C91 1.554(12)
C76 H76 0.9800
C76 C75 1.510(12)
C76 C77 1.530(12)
C37 H37A 0.9700
C37 H37B 0.9700
C37 C38 1.536(12)
C91 H91 0.9800
C91 C92 1.485(13)
C91 C98 1.476(13)
C73 H73A 0.9700
C73 H73B 0.9700
C38 H38 0.9800
C38 C42 1.532(11)
C38 C39 1.499(11)
C79 H79A 0.9700
C79 H79B 0.9700
C79 C78 1.564(11)
C64 H64 0.9800
C64 C65 1.492(14)
C64 C70 1.471(14)
C42 H42A 0.9700
C42 H42B 0.9700
C75 H75A 0.9700
C75 H75B 0.9700
C78 H78 0.9800
C78 C81 1.507(13)
C78 C77 1.534(14)
C85 H85 0.9300
C85 C84 1.395(12)
C4 H4 0.9300
C4 C3 1.360(12)
C84 H84 0.9300
C97 H97A 0.9700
C97 H97B 0.9700
C97 C93 1.560(13)
C3 H3 0.9300
C81 H81A 0.9700
C81 H81B 0.9700
C96 H96A 0.9700
C96 H96B 0.9700
C96 C95 1.546(12)
C39 H39A 0.9700
C39 H39B 0.9700
C71 H71A 0.9700
C71 H71B 0.9700
C71 C66 1.540(12)
C77 H77A 0.9700
C77 H77B 0.9700
C49 H49 0.9800
C49 C53 1.534(12)
C49 C50 1.513(14)
C49 C48 1.503(13)
C46 H46A 0.9700
C46 H46B 0.9700
C46 C47 1.513(12)
C53 H53A 0.9700
C53 H53B 0.9700
C10 H10 0.9800
C10 C17 1.455(13)
C10 C9 1.605(13)
C10 C11 1.541(17)
C93 H93 0.9800
C93 C92 1.495(13)
C93 C94 1.477(14)
F3 C109 1.246(13)
C95 H95 0.9800
C95 C98 1.513(14)
C95 C94 1.556(15)
C104 H10A 0.9700
C104 H10B 0.9700
C104 C105 1.502(14)
C104 C103 1.493(13)
C51 H51 0.9800
C51 C50 1.488(15)
C51 C54 1.459(16)
C15 H15A 0.9700
C15 H15B 0.9700
C15 C14 1.595(13)
C92 H92A 0.9700
C92 H92B 0.9700
C98 H98A 0.9700
C98 H98B 0.9700
C65 H65A 0.9700
C65 H65B 0.9700
C65 C66 1.513(14)
C50 H50A 0.9700
C50 H50B 0.9700
F2 C109 1.335(14)
C105 H105 0.9800
C105 C107 1.492(17)
C105 C106 1.580(14)
C17 H17A 0.9700
C17 H17B 0.9700
C17 C14 1.467(14)
C70 H70A 0.9700
C70 H70B 0.9700
C70 C68 1.528(13)
C13 H13A 0.9700
C13 H13B 0.9700
C13 C14 1.496(14)
C13 C12 1.439(15)
C27 H27A 0.9700
C27 H27B 0.9700
C27 C22 1.569(15)
C108 H10C 0.9700
C108 H10D 0.9700
C108 C103 1.548(12)
C66 H66 0.9800
C66 C67 1.511(15)
C14 H14 0.9800
C94 H94A 0.9700
C94 H94B 0.9700
C107 H10E 0.9700
C107 H10F 0.9700
C107 C101 1.505(19)
C106 H10G 0.9700
C106 H10H 0.9700
C16 H16A 0.9700
C16 H16B 0.9700
C16 C12 1.544(14)
C68 H68 0.9800
C68 C67 1.515(14)
C24 H24 0.9800
C24 C23 1.496(16)
C24 C26 1.516(16)
C24 C25 1.642(15)
C103 H103 0.9800
C103 C102 1.466(15)
C100 H10I 0.9700
C100 H10J 0.9700
C100 C101 1.574(14)
C19 H19A 0.9700
C19 H19B 0.9700
C19 C20 1.623(15)
C102 H10K 0.9700
C102 H10L 0.9700
C102 C101 1.519(18)
C67 H67A 0.9700
C67 H67B 0.9700
C48 H48A 0.9700
C48 H48B 0.9700
C48 C47 1.504(15)
C47 H47 0.9800
C47 C54 1.536(16)
C9 H9A 0.9700
C9 H9B 0.9700
C11 H11A 0.9700
C11 H11B 0.9700
C11 C12 1.445(17)
F6 C110 1.283(18)
F1 C109 1.301(13)
C12 H12 0.9800
C22 H22 0.9800
C22 C23 1.512(16)
C22 C21 1.518(16)
C23 H23A 0.9700
C23 H23B 0.9700
C54 H54A 0.9700
C54 H54B 0.9700
C101 H101 0.9800
F5 C110 1.32(2)
C26 H26A 0.9700
C26 H26B 0.9700
C26 C20 1.482(15)
C25 H25A 0.9700
C25 H25B 0.9700
C20 H20 0.9800
C20 C21 1.448(16)
C21 H21A 0.9700
C21 H21B 0.9700
C110 F4 1.284(19)

loop_
_geom_torsion_atom_site_label_1
_geom_torsion_atom_site_label_2
_geom_torsion_atom_site_label_3
_geom_torsion_atom_site_label_4
_geom_torsion
Ag2 N10 C82 C87 9.8(8)
Ag2 N10 C82 C83 -173.7(6)
Ag2 N10 C86 C88 -3.7(10)
Ag2 N10 C86 C85 171.9(7)
Ag2 N7 C58 C59 170.5(5)
Ag2 N7 C58 C61 -8.3(9)
Ag2 N7 C57 C60 4.3(7)
Ag2 N7 C57 C56 -172.9(6)
Ag2 N8 C60 C57 7.9(9)
Ag2 N8 C62 C63 108.8(6)
Ag2 N8 C62 C69 -11.1(8)
Ag2 N8 C62 C71 -130.6(6)
Ag2 N11 C87 C82 1.0(9)
Ag2 N11 C89 C90 164.0(5)
Ag2 N11 C89 C97 -74.1(7)
Ag2 N11 C89 C96 43.9(8)
Ag1 N5 C34 C41 115.9(5)
Ag1 N5 C34 C35 -123.5(5)
Ag1 N5 C34 C42 -4.6(8)
Ag1 N5 C33 C28 1.3(10)
Ag1 N4 C28 C33 -5.3(8)
Ag1 N4 C28 C29 174.6(7)
Ag1 N4 C32 C44 9.7(9)
Ag1 N4 C32 C31 -173.3(6)
Ag1 N1 C5 C7 10.5(9)
Ag1 N1 C5 C4 -172.9(6)
Ag1 N1 C1 C6 -5.3(9)
Ag1 N1 C1 C2 173.9(5)
Ag1 N3 C7 C5 -9.8(10)
Ag1 N3 C18 C27 -164.3(6)
Ag1 N3 C18 C19 76.0(8)
Ag1 N3 C18 C25 -38.6(9)
N10 C82 C83 C84 1.8(13)
N10 C86 C85 C84 0.8(14)
N5 C34 C41 C40 -178.3(6)
N5 C34 C35 C36 178.6(6)
N5 C34 C42 C38 178.5(6)
N7 C58 C59 C55 0.8(11)
N7 C58 C61 N9 165.3(7)
N7 C57 C60 N8 -8.8(11)
N7 C57 C56 C55 1.8(11)
N4 C28 C33 N5 2.9(12)
N4 C28 C29 C30 -0.3(13)
N4 C32 C31 C30 -0.6(14)
N8 C62 C63 C64 -177.1(7)
N8 C62 C69 C68 179.5(6)
N8 C62 C71 C66 178.7(8)
N1 C5 C7 N3 0.5(11)
N1 C5 C4 C3 -1.8(13)
N1 C1 C2 C3 -0.5(12)
N11 C87 C82 N10 -7.2(11)
N11 C87 C82 C83 176.1(8)
N11 C89 C90 C91 -177.0(7)
N11 C89 C97 C93 175.5(7)
N11 C89 C96 C95 -174.3(8)
N3 C18 C27 C22 -177.5(8)
N3 C18 C19 C20 -174.3(9)
N3 C18 C25 C24 172.8(9)
N12 C88 C86 N10 7.3(12)
N12 C88 C86 C85 -168.5(8)
N12 C99 C108 C103 -179.3(8)
N12 C99 C106 C105 173.1(8)
N12 C99 C100 C101 -173.1(10)
N9 C72 C80 C76 173.3(6)
N9 C72 C73 C74 -173.0(6)
N9 C72 C79 C78 -179.0(7)
N2 C8 C15 C14 -171.4(8)
N2 C8 C16 C12 173.3(9)
N2 C8 C9 C10 -175.3(8)
N2 C6 C1 N1 0.4(11)
N2 C6 C1 C2 -178.8(7)
C58 N7 C57 C60 177.5(6)
C58 N7 C57 C56 0.2(10)
C58 C59 C55 C56 1.3(11)
C57 N7 C58 C59 -1.5(10)
C57 N7 C58 C61 179.6(6)
N6 C44 C32 N4 168.4(7)
N6 C44 C32 C31 -8.6(12)
N6 C45 C52 C51 178.0(8)
N6 C45 C46 C47 175.1(9)
N6 C45 C53 C49 -173.0(7)
C34 N5 C33 C28 179.4(7)
C34 C41 C40 C43 -61.2(8)
C34 C41 C40 C39 59.0(8)
C28 N4 C32 C44 -175.9(6)
C28 N4 C32 C31 1.2(11)
C28 C29 C30 C31 1.0(15)
C59 C58 C61 N9 -13.5(11)
C59 C55 C56 C57 -2.5(11)
C87 N11 C89 C90 -15.9(10)
C87 N11 C89 C97 106.1(8)
C87 N11 C89 C96 -135.9(8)
C87 C82 C83 C84 178.2(8)
C44 N6 C45 C52 -1.8(11)
C44 N6 C45 C46 119.5(8)
C44 N6 C45 C53 -124.5(8)
C44 C32 C31 C30 176.2(8)
C45 N6 C44 C32 -174.5(7)
C45 C52 C51 C50 61.8(11)
C45 C52 C51 C54 -62.0(12)
C45 C46 C47 C48 -60.7(12)
C45 C46 C47 C54 59.5(12)
C61 N9 C72 C80 122.9(7)
C61 N9 C72 C73 -121.3(7)
C61 N9 C72 C79 -1.1(10)
C61 C58 C59 C55 179.6(7)
C82 N10 C86 C88 -174.2(7)
C82 N10 C86 C85 1.4(12)
C82 C83 C84 C85 0.6(14)
C88 N12 C99 C108 4.2(11)
C88 N12 C99 C106 126.1(8)
C88 N12 C99 C100 -116.8(9)
C88 C86 C85 C84 176.4(8)
C33 N5 C34 C41 -61.9(8)
C33 N5 C34 C35 58.7(8)
C33 N5 C34 C42 177.6(7)
C33 C28 C29 C30 179.6(8)
C5 N1 C1 C6 -179.8(6)
C5 N1 C1 C2 -0.7(11)
C5 C4 C3 C2 0.5(13)
C7 N3 C18 C27 10.7(12)
C7 N3 C18 C19 -109.0(9)
C7 N3 C18 C25 136.4(9)
C7 C5 C4 C3 174.7(8)
C8 N2 C6 C1 177.6(6)
C8 C15 C14 C17 -65.1(11)
C8 C15 C14 C13 54.7(11)
C8 C16 C12 C13 -62.8(13)
C8 C16 C12 C11 57.7(13)
C32 N4 C28 C33 179.4(7)
C32 N4 C28 C29 -0.7(11)
C32 C31 C30 C29 -0.6(15)
C41 C34 C35 C36 -59.8(8)
C41 C34 C42 C38 57.7(9)
C41 C40 C39 C38 -59.2(9)
C6 N2 C8 C15 -114.9(8)
C6 N2 C8 C16 127.9(9)
C6 N2 C8 C9 2.7(11)
C6 C1 C2 C3 178.6(7)
O6 S2 C110 F6 54.2(15)
O6 S2 C110 F5 174.6(11)
O6 S2 C110 F4 -64.7(16)
C72 N9 C61 C58 -179.3(6)
C72 C80 C76 C75 -60.5(9)
C72 C80 C76 C77 59.2(9)
C72 C79 C78 C81 60.0(10)
C72 C79 C78 C77 -59.8(10)
C60 N8 C62 C63 -65.3(9)
C60 N8 C62 C69 174.9(7)
C60 N8 C62 C71 55.4(9)
C60 C57 C56 C55 -175.4(7)
C89 N11 C87 C82 -179.2(6)
C89 C90 C91 C92 -62.4(10)
C89 C90 C91 C98 58.9(10)
C89 C97 C93 C92 56.8(11)
C89 C97 C93 C94 -61.9(10)
C89 C96 C95 C98 -61.9(11)
C89 C96 C95 C94 56.5(11)
C1 N1 C5 C7 -174.7(7)
C1 N1 C5 C4 1.9(11)
C1 C2 C3 C4 0.6(13)
C18 N3 C7 C5 174.6(7)
C18 C27 C22 C23 -59.7(13)
C18 C27 C22 C21 59.1(12)
C18 C19 C20 C26 62.1(13)
C18 C19 C20 C21 -60.9(13)
C86 N10 C82 C87 -179.3(7)
C86 N10 C82 C83 -2.8(11)
C86 C85 C84 C83 -1.8(15)
C36 C43 C40 C41 61.5(8)
C36 C43 C40 C39 -58.7(8)
C36 C37 C38 C42 -60.5(9)
C36 C37 C38 C39 59.3(9)
C99 N12 C88 C86 178.5(7)
C99 C108 C103 C104 -58.5(11)
C99 C108 C103 C102 60.7(12)
C99 C100 C101 C107 59.6(15)
C99 C100 C101 C102 -61.6(14)
C43 C36 C35 C34 61.7(8)
C43 C36 C37 C38 -59.4(9)
C43 C40 C39 C38 60.9(9)
C35 C34 C41 C40 59.9(8)
C35 C34 C42 C38 -61.2(8)
C35 C36 C43 C40 -62.1(8)
C35 C36 C37 C38 61.5(9)
C80 C72 C73 C74 -58.4(9)
C80 C72 C79 C78 59.0(9)
C80 C76 C75 C74 60.1(10)
C80 C76 C77 C78 -61.0(10)
C62 N8 C60 C57 -177.3(6)
C62 C63 C64 C65 -61.3(10)
C62 C63 C64 C70 58.6(10)
C62 C69 C68 C70 -58.0(10)
C62 C69 C68 C67 58.8(10)
C62 C71 C66 C65 58.7(12)
C62 C71 C66 C67 -59.6(11)
C56 C57 C60 N8 168.5(7)
C52 C45 C46 C47 -58.6(11)
C52 C45 C53 C49 59.3(10)
C52 C51 C50 C49 -61.1(11)
C52 C51 C54 C47 61.7(12)
C63 C62 C69 C68 57.8(9)
C63 C62 C71 C66 -58.3(10)
C63 C64 C65 C66 61.2(12)
C63 C64 C70 C68 -59.1(11)
C69 C62 C63 C64 -57.6(9)
C69 C62 C71 C66 59.6(10)
C69 C68 C67 C66 -58.2(12)
C29 C28 C33 N5 -177.0(8)
C90 C89 C97 C93 -58.1(10)
C90 C89 C96 C95 60.7(10)
C90 C91 C92 C93 63.3(11)
C90 C91 C98 C95 -60.7(11)
C37 C36 C43 C40 58.9(9)
C37 C36 C35 C34 -60.2(8)
C37 C38 C42 C34 60.6(9)
C37 C38 C39 C40 -59.5(9)
C73 C72 C80 C76 59.1(9)
C73 C72 C79 C78 -59.6(9)
C73 C74 C75 C76 -57.9(9)
C73 C74 C81 C78 60.1(10)
C79 C72 C80 C76 -59.1(9)
C79 C72 C73 C74 61.5(9)
C79 C78 C81 C74 -61.0(10)
C79 C78 C77 C76 61.0(10)
C64 C65 C66 C71 -60.3(12)
C64 C65 C66 C67 59.7(11)
C64 C70 C68 C69 58.1(11)
C64 C70 C68 C67 -60.8(10)
C42 C34 C41 C40 -58.8(8)
C42 C34 C35 C36 59.8(8)
C42 C38 C39 C40 58.3(9)
C75 C74 C73 C72 58.2(9)
C75 C74 C81 C78 -57.7(10)
C75 C76 C77 C78 59.1(9)
C4 C5 C7 N3 -176.1(8)
C97 C89 C90 C91 61.2(9)
C97 C89 C96 C95 -57.1(10)
C97 C93 C92 C91 -60.6(12)
C97 C93 C94 C95 62.7(10)
C81 C74 C73 C72 -61.0(9)
C81 C74 C75 C76 59.1(9)
C81 C78 C77 C76 -58.1(9)
C96 C89 C90 C91 -57.3(9)
C96 C89 C97 C93 59.2(9)
C96 C95 C98 C91 60.5(11)
C96 C95 C94 C93 -60.7(11)
C39 C38 C42 C34 -58.3(9)
C71 C62 C63 C64 60.5(9)
C71 C62 C69 C68 -59.6(9)
C71 C66 C67 C68 59.3(12)
C77 C76 C75 C74 -59.5(9)
C77 C78 C81 C74 57.4(10)
C49 C48 C47 C46 60.5(11)
C49 C48 C47 C54 -59.9(11)
C46 C45 C52 C51 58.1(10)
C46 C45 C53 C49 -58.1(10)
C46 C47 C54 C51 -60.6(12)
C53 C45 C52 C51 -58.8(10)
C53 C45 C46 C47 58.4(11)
C53 C49 C50 C51 59.4(11)
C53 C49 C48 C47 -59.3(11)
C10 C17 C14 C15 65.5(12)
C10 C17 C14 C13 -51.6(13)
C10 C11 C12 C13 53.2(15)
C10 C11 C12 C16 -64.2(13)
O2 S1 C109 F3 65.1(12)
O2 S1 C109 F2 -50.3(12)
O2 S1 C109 F1 -166.8(12)
C104 C105 C107 C101 -55.1(13)
C104 C105 C106 C99 58.6(12)
C104 C103 C102 C101 53.3(13)
C15 C8 C16 C12 59.9(12)
C15 C8 C9 C10 -59.2(11)
C92 C91 C98 C95 57.6(11)
C92 C93 C94 C95 -54.6(11)
C98 C91 C92 C93 -57.7(11)
C98 C95 C94 C93 56.0(11)
C65 C64 C70 C68 61.0(10)
C65 C66 C67 C68 -60.6(11)
C50 C49 C53 C45 -60.0(11)
C50 C49 C48 C47 60.5(10)
C50 C51 C54 C47 -62.1(11)
C105 C104 C103 C108 58.9(12)
C105 C104 C103 C102 -58.0(12)
C105 C107 C101 C100 -62.4(13)
C105 C107 C101 C102 53.3(13)
C17 C10 C9 C8 56.9(12)
C17 C10 C11 C12 -51.1(13)
C70 C64 C65 C66 -60.4(11)
C70 C68 C67 C66 60.6(11)
C27 C18 C19 C20 58.4(12)
C27 C18 C25 C24 -56.4(12)
C27 C22 C23 C24 66.6(15)
C27 C22 C21 C20 -63.0(14)
C108 C99 C106 C105 -60.0(11)
C108 C99 C100 C101 60.5(13)
C108 C103 C102 C101 -64.8(12)
C14 C13 C12 C16 65.3(12)
C14 C13 C12 C11 -53.2(14)
C94 C93 C92 C91 55.9(11)
C94 C95 C98 C91 -56.5(11)
C107 C105 C106 C99 -60.2(12)
C106 C99 C108 C103 60.6(11)
C106 C99 C100 C101 -59.0(13)
C106 C105 C107 C101 63.0(12)
C16 C8 C15 C14 -55.2(10)
C16 C8 C9 C10 60.4(11)
C24 C26 C20 C19 -66.5(13)
C24 C26 C20 C21 49.9(15)
C103 C104 C105 C107 58.9(13)
C103 C104 C105 C106 -58.7(12)
C103 C102 C101 C107 -52.7(14)
C103 C102 C101 C100 64.5(14)
C100 C99 C108 C103 -59.5(10)
C100 C99 C106 C105 58.9(10)
C19 C18 C27 C22 -58.9(11)
C19 C18 C25 C24 60.1(11)
C19 C20 C21 C22 63.1(13)
C48 C49 C53 C45 59.8(11)
C48 C49 C50 C51 -60.6(10)
C48 C47 C54 C51 60.4(12)
C9 C8 C15 C14 64.7(10)
C9 C8 C16 C12 -58.0(12)
C9 C10 C17 C14 -62.7(13)
C9 C10 C11 C12 64.3(13)
C11 C10 C17 C14 49.8(12)
C11 C10 C9 C8 -59.7(11)
O1 S1 C109 F3 -174.8(11)
O1 S1 C109 F2 69.8(12)
O1 S1 C109 F1 -46.7(15)
C12 C13 C14 C15 -62.1(12)
C12 C13 C14 C17 52.3(13)
O4 S2 C110 F6 172.7(15)
O4 S2 C110 F5 -66.8(14)
O4 S2 C110 F4 53.9(18)
O5 S2 C110 F6 -57.4(16)
O5 S2 C110 F5 63.1(13)
O5 S2 C110 F4 -176.2(15)
C23 C24 C26 C20 -47.4(15)
C23 C24 C25 C18 59.6(12)
C23 C22 C21 C20 50.9(14)
C54 C51 C50 C49 62.7(11)
C26 C24 C23 C22 48.0(16)
C26 C24 C25 C18 -62.6(12)
C26 C20 C21 C22 -53.0(16)
O3 S1 C109 F3 -60.6(11)
O3 S1 C109 F2 -176.0(11)
O3 S1 C109 F1 67.5(13)
C25 C18 C27 C22 58.0(12)
C25 C18 C19 C20 -60.0(12)
C25 C24 C23 C22 -66.9(14)
C25 C24 C26 C20 67.5(12)
C21 C22 C23 C24 -48.1(16)
